data_7009487
loop_
_publ_author_name
'Coxall, Robert A.'
'Harris, Steven G.'
'Henderson, David K.'
'Parsons, Simon'
'Tasker, Peter A.'
'Winpenny, Richard E. P.'

_publ_section_title
;
 Inter-ligand reactions: in situ formation of new polydentate ligands
;
_journal_issue 14
_journal_name_full 'Journal of the Chemical Society, Dalton Transactions'
_journal_page_first 2349
_journal_paper_doi 10.1039/b001404o
_journal_year 2000
_chemical_formula_moiety 'Co8 N107 O32 S24 C193 H308'
_chemical_formula_sum 'C193 H308 Co8 N107 O32 S24'
_chemical_formula_weight 5880.34
_chemical_name_systematic
; 
 ? 
;
_space_group_IT_number 60
_symmetry_cell_setting orthorhombic
_symmetry_space_group_name_Hall '-P 2n 2ab'
_symmetry_space_group_name_H-M 'P b c n'
_atom_sites_solution_hydrogens geom
_atom_sites_solution_primary direct
_atom_sites_solution_secondary difmap
_audit_creation_method SHELXL-97
_cell_angle_alpha 90.00
_cell_angle_beta 90.00
_cell_angle_gamma 90.00
_cell_formula_units_Z 8
_cell_length_a 53.242(11)
_cell_length_b 33.671(7)
_cell_length_c 33.537(7)
_cell_measurement_reflns_used 34
_cell_measurement_temperature 293(2)
_cell_measurement_theta_max 22
_cell_measurement_theta_min 20
_cell_volume 60122(2)
_computing_cell_refinement 'Stoe DIF4'
_computing_data_collection 'Stoe DIF4'
_computing_data_reduction 'Stoe REDU4'
_computing_molecular_graphics SHELXTL
_computing_structure_refinement 'SHELXL-97 (Sheldrick, 1997)'
_computing_structure_solution 'SHELXS-97 (Sheldrick, 1990)'
_diffrn_ambient_temperature 293(2)
_diffrn_measured_fraction_theta_full 1.000
_diffrn_measured_fraction_theta_max 1.000
_diffrn_measurement_method Omega
_diffrn_radiation_monochromator graphite
_diffrn_radiation_source 'fine-focus sealed tube'
_diffrn_radiation_type CuK\a
_diffrn_radiation_wavelength 1.54187
_diffrn_reflns_av_R_equivalents 0.0630
_diffrn_reflns_av_sigmaI/netI 0.2939
_diffrn_reflns_limit_h_max 44
_diffrn_reflns_limit_h_min 0
_diffrn_reflns_limit_k_max 0
_diffrn_reflns_limit_k_min -28
_diffrn_reflns_limit_l_max 27
_diffrn_reflns_limit_l_min 0
_diffrn_reflns_number 23565
_diffrn_reflns_theta_full 40.00
_diffrn_reflns_theta_max 40.00
_diffrn_reflns_theta_min 2.62
_diffrn_standards_decay_% 5
_diffrn_standards_interval_time 60
_diffrn_standards_number 3
_exptl_absorpt_coefficient_mu 5.539
_exptl_absorpt_correction_T_max 0.157
_exptl_absorpt_correction_T_min 0.062
_exptl_absorpt_correction_type Face-indexed
_exptl_crystal_colour Green
_exptl_crystal_density_diffrn 1.299
_exptl_crystal_density_method 'not measured'
_exptl_crystal_description block
_exptl_crystal_F_000 24568
_exptl_crystal_size_max 0.86
_exptl_crystal_size_mid 0.58
_exptl_crystal_size_min 0.51
_refine_diff_density_max 1.594
_refine_diff_density_min -0.468
_refine_diff_density_rms 0.146
_refine_ls_extinction_coef 0.000031(5)
_refine_ls_extinction_expression Fc^*^=kFc[1+0.001xFc^2^\l^3^/sin(2\q)]^-1/4^
_refine_ls_extinction_method SHELXL
_refine_ls_goodness_of_fit_ref 1.127
_refine_ls_hydrogen_treatment riding
_refine_ls_matrix_type full
_refine_ls_number_parameters 1762
_refine_ls_number_reflns 18245
_refine_ls_number_restraints 20
_refine_ls_restrained_S_all 1.127
_refine_ls_R_factor_all 0.2941
_refine_ls_R_factor_gt 0.1373
_refine_ls_shift/su_max 0.000
_refine_ls_shift/su_mean 0.000
_refine_ls_structure_factor_coef Fsqd
_refine_ls_weighting_details 'calc w=1/[\s^2^(Fo^2^)+(0.2000P)^2^+0.0000P] where P=(Fo^2^+2Fc^2^)/3'
_refine_ls_weighting_scheme calc
_refine_ls_wR_factor_gt 0.3361
_refine_ls_wR_factor_ref 0.4236
_reflns_number_gt 7035
_reflns_number_total 18245
_reflns_threshold_expression >2sigma(I)
_cod_data_source_file b001404o.txt
_cod_data_source_block cobzl7a
_cod_depositor_comments
;
The following automatic conversions were performed:
'_symmetry_cell_setting' value 'Orthorhombic' changed to 'orthorhombic'
according to '/home/saulius/struct/CIF-dictionaries/cif_core.dic'
dictionary named 'cif_core.dic' version 2.4.1 from 2010-06-29.

Automatic conversion script
Id: cif_fix_enum 1527 2010-12-29 10:47:43Z saulius 

The following automatic conversions were performed:

'_atom_sites_solution_hydrogens' value 'geometric' was changed to
'geom'.

Automatic conversion script
Id: cif_fix_values 6452 2018-10-05 10:23:21Z andrius 
;
_cod_original_cell_volume 60122(21)
_cod_original_sg_symbol_H-M Pbcn
_cod_database_code 7009487

loop_
_symmetry_equiv_pos_as_xyz
'x, y, z'
'-x+1/2, -y+1/2, z+1/2'
'-x, y, -z+1/2'
'x+1/2, -y+1/2, -z'
'-x, -y, -z'
'x-1/2, y-1/2, -z-1/2'
'x, -y, z-1/2'
'-x-1/2, y-1/2, z'

loop_
_atom_site_label
_atom_site_type_symbol
_atom_site_fract_x
_atom_site_fract_y
_atom_site_fract_z
_atom_site_U_iso_or_equiv
_atom_site_adp_type
_atom_site_occupancy
_atom_site_symmetry_multiplicity
_atom_site_calc_flag
_atom_site_refinement_flags
_atom_site_disorder_assembly
_atom_site_disorder_group
Co1 Co 0.28151(11) 0.82786(16) 0.83667(18) 0.0429(19) Uani 1 1 d . . .
Co2 Co 0.24618(10) 0.58875(15) 0.99769(17) 0.0364(18) Uani 1 1 d . . .
Co3 Co 0.31993(10) 0.82370(16) 1.12304(18) 0.0427(19) Uani 1 1 d . . .
Co4 Co 0.05691(11) 0.14156(17) 0.86609(19) 0.049(2) Uani 1 1 d . . .
Co5 Co 0.14255(10) 0.82805(16) 1.02975(18) 0.0423(19) Uani 1 1 d . . .
Co6 Co 0.04018(11) -0.61652(18) 1.3821(2) 0.058(2) Uani 1 1 d . . .
Co7 Co -0.08271(11) -0.40568(16) 1.31400(19) 0.045(2) Uani 1 1 d . . .
Co8 Co 0.08320(12) 0.09539(19) 1.1868(2) 0.070(2) Uani 1 1 d . . .
S1 S 0.31669(17) 0.8022(3) 0.8088(3) 0.049(3) Uani 1 1 d . . .
N1A N 0.3066(5) 0.8224(7) 0.8788(9) 0.028(8) Uiso 1 1 d D . .
C1A C 0.3245(7) 0.8050(8) 0.8596(11) 0.044(12) Uiso 1 1 d D . .
N1B N 0.3460(5) 0.7896(7) 0.8761(9) 0.039(9) Uiso 1 1 d D . .
C1B C 0.3474(7) 0.7933(10) 0.9145(13) 0.051(12) Uiso 1 1 d D . .
N1C N 0.3287(5) 0.8115(7) 0.9366(8) 0.031(8) Uiso 1 1 d D . .
H1CA H 0.3299 0.8135 0.9621 0.037 Uiso 1 1 calc R . .
C1C C 0.3087(7) 0.8260(10) 0.9167(13) 0.036(12) Uiso 1 1 d D . .
O1 O 0.2927(4) 0.8430(6) 0.9372(7) 0.044(7) Uani 1 1 d . . .
N1D N 0.3677(5) 0.7804(8) 0.9331(9) 0.035(9) Uiso 1 1 d . . .
C1D C 0.3866(6) 0.7563(10) 0.9125(11) 0.049(12) Uiso 1 1 d . . .
H1DA H 0.3791 0.7438 0.8894 0.059 Uiso 1 1 calc R . .
H1DB H 0.3925 0.7355 0.9302 0.059 Uiso 1 1 calc R . .
C1E C 0.4081(8) 0.7811(13) 0.8998(13) 0.113(18) Uiso 1 1 d . . .
H1EA H 0.4197 0.7651 0.8850 0.169 Uiso 1 1 calc R . .
H1EB H 0.4163 0.7919 0.9228 0.169 Uiso 1 1 calc R . .
H1EC H 0.4021 0.8024 0.8832 0.169 Uiso 1 1 calc R . .
C1F C 0.3734(7) 0.7858(11) 0.9733(12) 0.065(13) Uiso 1 1 d . . .
H1FA H 0.3872 0.7684 0.9804 0.078 Uiso 1 1 calc R . .
H1FB H 0.3589 0.7779 0.9890 0.078 Uiso 1 1 calc R . .
C1G C 0.3806(8) 0.8298(11) 0.9848(13) 0.097(17) Uiso 1 1 d . . .
H1GA H 0.3832 0.8316 1.0131 0.145 Uiso 1 1 calc R . .
H1GB H 0.3673 0.8474 0.9770 0.145 Uiso 1 1 calc R . .
H1GC H 0.3958 0.8372 0.9712 0.145 Uiso 1 1 calc R . .
S2 S 0.25351(18) 0.8185(3) 0.7857(3) 0.048(3) Uani 1 1 d . . .
N2A N 0.2666(4) 0.7751(8) 0.8439(8) 0.027(8) Uiso 1 1 d . . .
C2A C 0.2497(7) 0.7769(11) 0.8105(11) 0.045(11) Uiso 1 1 d . . .
N2B N 0.2339(5) 0.7462(9) 0.8026(9) 0.050(9) Uiso 1 1 d . . .
C2B C 0.2357(6) 0.7158(11) 0.8286(11) 0.035(11) Uiso 1 1 d . . .
N2C N 0.2506(5) 0.7152(8) 0.8599(8) 0.042(9) Uiso 1 1 d . . .
H2CA H 0.2495 0.6952 0.8758 0.051 Uiso 1 1 calc R . .
C2C C 0.2687(7) 0.7455(12) 0.8697(12) 0.037(12) Uiso 1 1 d . . .
O2 O 0.2839(4) 0.7405(7) 0.8946(7) 0.051(8) Uani 1 1 d . . .
N2D N 0.2222(5) 0.6826(9) 0.8209(9) 0.046(9) Uiso 1 1 d . . .
C2D C 0.2051(6) 0.6813(11) 0.7860(11) 0.059(13) Uiso 1 1 d . . .
H2DA H 0.2041 0.6541 0.7766 0.071 Uiso 1 1 calc R . .
H2DB H 0.2123 0.6971 0.7648 0.071 Uiso 1 1 calc R . .
C2E C 0.1793(7) 0.6960(11) 0.7946(12) 0.091(16) Uiso 1 1 d . . .
H2EA H 0.1700 0.6977 0.7702 0.136 Uiso 1 1 calc R . .
H2EB H 0.1803 0.7218 0.8067 0.136 Uiso 1 1 calc R . .
H2EC H 0.1711 0.6779 0.8125 0.136 Uiso 1 1 calc R . .
C2F C 0.2208(6) 0.6485(10) 0.8492(11) 0.050(12) Uiso 1 1 d . . .
H2FA H 0.2212 0.6583 0.8764 0.060 Uiso 1 1 calc R . .
H2FB H 0.2052 0.6343 0.8453 0.060 Uiso 1 1 calc R . .
C2G C 0.2414(6) 0.6226(10) 0.8428(11) 0.072(14) Uiso 1 1 d . . .
H2GA H 0.2411 0.6018 0.8623 0.108 Uiso 1 1 calc R . .
H2GB H 0.2568 0.6372 0.8451 0.108 Uiso 1 1 calc R . .
H2GC H 0.2402 0.6113 0.8166 0.108 Uiso 1 1 calc R . .
S3 S 0.28943(17) 0.8940(3) 0.8301(3) 0.046(3) Uani 1 1 d . . .
N3A N 0.2563(5) 0.8573(8) 0.8650(8) 0.027(8) Uiso 1 1 d . . .
C3A C 0.2644(7) 0.8941(12) 0.8620(12) 0.056(13) Uiso 1 1 d . . .
N3B N 0.2531(6) 0.9274(9) 0.8774(9) 0.054(10) Uiso 1 1 d . . .
C3B C 0.2333(7) 0.9209(12) 0.9004(12) 0.050(12) Uiso 1 1 d . . .
N3C N 0.2247(5) 0.8841(8) 0.9047(8) 0.038(9) Uiso 1 1 d . . .
H3CA H 0.2115 0.8806 0.9191 0.046 Uiso 1 1 calc R . .
C3C C 0.2358(7) 0.8506(12) 0.8872(11) 0.033(11) Uiso 1 1 d . . .
O3 O 0.2248(4) 0.8176(7) 0.8907(7) 0.050(8) Uani 1 1 d . . .
N3D N 0.2220(6) 0.9500(9) 0.9171(9) 0.051(10) Uiso 1 1 d . . .
C3D C 0.2324(6) 0.9899(9) 0.9142(11) 0.044(11) Uiso 1 1 d . . .
H3D1 H 0.2349 1.0007 0.9407 0.053 Uiso 1 1 calc R . .
H3D2 H 0.2485 0.9890 0.9008 0.053 Uiso 1 1 calc R . .
C3E C 0.2154(7) 1.0144(12) 0.8924(12) 0.095(16) Uiso 1 1 d . . .
H3EA H 0.2223 1.0406 0.8901 0.142 Uiso 1 1 calc R . .
H3EB H 0.1996 1.0156 0.9062 0.142 Uiso 1 1 calc R . .
H3EC H 0.2129 1.0034 0.8663 0.142 Uiso 1 1 calc R . .
C3F C 0.2010(6) 0.9448(10) 0.9426(11) 0.046(12) Uiso 1 1 d . . .
H3FA H 0.1991 0.9683 0.9591 0.055 Uiso 1 1 calc R . .
H3FB H 0.2043 0.9225 0.9602 0.055 Uiso 1 1 calc R . .
C3G C 0.1768(7) 0.9375(12) 0.9203(13) 0.099(17) Uiso 1 1 d . . .
H3GA H 0.1632 0.9357 0.9390 0.148 Uiso 1 1 calc R . .
H3GB H 0.1780 0.9131 0.9057 0.148 Uiso 1 1 calc R . .
H3GC H 0.1738 0.9590 0.9022 0.148 Uiso 1 1 calc R . .
S4 S 0.22809(18) 0.5574(3) 1.0518(3) 0.046(3) Uani 1 1 d . . .
N4A N 0.2548(6) 0.6186(9) 1.0451(9) 0.059(10) Uiso 1 1 d . . .
C4A C 0.2428(7) 0.5976(12) 1.0745(14) 0.065(14) Uiso 1 1 d . . .
N4B N 0.2417(5) 0.6050(9) 1.1134(10) 0.049(9) Uiso 1 1 d . . .
C4B C 0.2544(7) 0.6373(11) 1.1240(12) 0.041(11) Uiso 1 1 d . . .
N4C N 0.2672(5) 0.6586(8) 1.0971(8) 0.037(8) Uiso 1 1 d . . .
H4CA H 0.2741 0.6798 1.1063 0.044 Uiso 1 1 calc R . .
C4C C 0.2716(6) 0.6513(10) 1.0529(11) 0.018(10) Uiso 1 1 d . . .
O4 O 0.2850(4) 0.6680(7) 1.0329(7) 0.046(8) Uani 1 1 d . . .
N4D N 0.2556(5) 0.6484(9) 1.1626(10) 0.049(9) Uiso 1 1 d . . .
C4D C 0.2457(8) 0.6209(13) 1.1934(13) 0.088(16) Uiso 1 1 d . . .
H4DA H 0.2459 0.5936 1.1839 0.105 Uiso 1 1 calc R . .
H4DB H 0.2555 0.6226 1.2177 0.105 Uiso 1 1 calc R . .
C4E C 0.2237(11) 0.6327(17) 1.1990(18) 0.18(3) Uiso 1 1 d . . .
H4EA H 0.2162 0.6178 1.2204 0.276 Uiso 1 1 calc R . .
H4EB H 0.2141 0.6289 1.1751 0.276 Uiso 1 1 calc R . .
H4EC H 0.2239 0.6604 1.2059 0.276 Uiso 1 1 calc R . .
C4F C 0.2662(6) 0.6854(10) 1.1777(11) 0.056(13) Uiso 1 1 d . . .
H4FA H 0.2578 0.6929 1.2022 0.068 Uiso 1 1 calc R . .
H4FB H 0.2637 0.7064 1.1584 0.068 Uiso 1 1 calc R . .
C4G C 0.2934(7) 0.6803(11) 1.1853(12) 0.083(15) Uiso 1 1 d . . .
H4GA H 0.3005 0.7051 1.1939 0.124 Uiso 1 1 calc R . .
H4GB H 0.3016 0.6718 1.1613 0.124 Uiso 1 1 calc R . .
H4GC H 0.2959 0.6607 1.2058 0.124 Uiso 1 1 calc R . .
S5 S 0.28395(17) 0.5568(3) 0.9978(3) 0.041(3) Uani 1 1 d . . .
N5A N 0.2683(5) 0.6187(7) 0.9610(8) 0.025(8) Uiso 1 1 d . . .
C5A C 0.2911(6) 0.5953(10) 0.9649(10) 0.033(11) Uiso 1 1 d . . .
N5B N 0.3127(5) 0.6040(8) 0.9483(8) 0.031(8) Uiso 1 1 d . . .
C5B C 0.3119(7) 0.6365(11) 0.9255(11) 0.036(11) Uiso 1 1 d . . .
N5C N 0.2916(5) 0.6592(8) 0.9202(8) 0.046(9) Uiso 1 1 d . . .
H5CA H 0.2931 0.6807 0.9065 0.055 Uiso 1 1 calc R . .
C5C C 0.2682(8) 0.6498(12) 0.9356(11) 0.037(12) Uiso 1 1 d . . .
O5 O 0.2501(4) 0.6694(6) 0.9310(6) 0.036(7) Uani 1 1 d . . .
N5D N 0.3329(5) 0.6462(8) 0.9068(8) 0.041(9) Uiso 1 1 d . . .
C5D C 0.3550(7) 0.6208(11) 0.9120(11) 0.063(13) Uiso 1 1 d . . .
H5DA H 0.3545 0.6089 0.9383 0.076 Uiso 1 1 calc R . .
H5DB H 0.3700 0.6370 0.9102 0.076 Uiso 1 1 calc R . .
C5E C 0.3563(7) 0.5886(11) 0.8813(12) 0.092(16) Uiso 1 1 d . . .
H5EA H 0.3706 0.5721 0.8864 0.137 Uiso 1 1 calc R . .
H5EB H 0.3578 0.6002 0.8553 0.137 Uiso 1 1 calc R . .
H5EC H 0.3413 0.5728 0.8825 0.137 Uiso 1 1 calc R . .
C5F C 0.3354(7) 0.6799(11) 0.8813(12) 0.064(13) Uiso 1 1 d . . .
H5F1 H 0.3528 0.6880 0.8811 0.077 Uiso 1 1 calc R . .
H5F2 H 0.3256 0.7016 0.8925 0.077 Uiso 1 1 calc R . .
C5G C 0.3273(7) 0.6734(11) 0.8402(12) 0.088(15) Uiso 1 1 d . . .
H5GA H 0.3290 0.6976 0.8254 0.132 Uiso 1 1 calc R . .
H5GB H 0.3100 0.6651 0.8400 0.132 Uiso 1 1 calc R . .
H5GC H 0.3375 0.6531 0.8282 0.132 Uiso 1 1 calc R . .
S6 S 0.22771(18) 0.5569(3) 0.9449(3) 0.045(3) Uani 1 1 d . . .
N6A N 0.2159(4) 0.6180(7) 0.9840(8) 0.021(8) Uiso 1 1 d . . .
C6A C 0.2083(6) 0.5949(9) 0.9517(10) 0.025(10) Uiso 1 1 d . . .
N6B N 0.1880(5) 0.6044(9) 0.9302(9) 0.050(10) Uiso 1 1 d . . .
C6B C 0.1736(7) 0.6375(11) 0.9377(12) 0.046(12) Uiso 1 1 d . . .
N6C N 0.1831(5) 0.6577(8) 0.9725(8) 0.035(8) Uiso 1 1 d . . .
H6CA H 0.1756 0.6797 0.9776 0.042 Uiso 1 1 calc R . .
C6C C 0.2019(7) 0.6489(12) 0.9994(13) 0.037(13) Uiso 1 1 d . . .
O6 O 0.2078(4) 0.6685(7) 1.0261(8) 0.056(8) Uani 1 1 d . . .
N6D N 0.1546(6) 0.6474(9) 0.9197(10) 0.052(10) Uiso 1 1 d . . .
C6D C 0.1475(6) 0.6255(10) 0.8821(11) 0.052(12) Uiso 1 1 d . . .
H6D1 H 0.1394 0.6436 0.8637 0.062 Uiso 1 1 calc R . .
H6D2 H 0.1626 0.6153 0.8693 0.062 Uiso 1 1 calc R . .
C6E C 0.1307(7) 0.5927(12) 0.8911(13) 0.097(16) Uiso 1 1 d . . .
H6EA H 0.1253 0.5804 0.8668 0.146 Uiso 1 1 calc R . .
H6EB H 0.1163 0.6026 0.9053 0.146 Uiso 1 1 calc R . .
H6EC H 0.1393 0.5736 0.9073 0.146 Uiso 1 1 calc R . .
C6F C 0.1378(8) 0.6820(12) 0.9282(13) 0.088(16) Uiso 1 1 d . . .
H6FA H 0.1478 0.7052 0.9347 0.106 Uiso 1 1 calc R . .
H6FB H 0.1277 0.6881 0.9050 0.106 Uiso 1 1 calc R . .
C6G C 0.1222(10) 0.6719(16) 0.9608(17) 0.18(3) Uiso 1 1 d . . .
H6GA H 0.1119 0.6942 0.9677 0.264 Uiso 1 1 calc R . .
H6GB H 0.1324 0.6646 0.9833 0.264 Uiso 1 1 calc R . .
H6GC H 0.1117 0.6499 0.9536 0.264 Uiso 1 1 calc R . .
S7 S 0.32002(19) 0.8901(3) 1.1369(3) 0.049(3) Uani 1 1 d . . .
N7A N 0.3173(5) 0.8522(8) 1.0727(9) 0.043(9) Uiso 1 1 d . . .
C7A C 0.3152(6) 0.8896(12) 1.0866(11) 0.044(12) Uiso 1 1 d . . .
N7B N 0.3129(5) 0.9223(8) 1.0640(10) 0.047(9) Uiso 1 1 d . . .
C7B C 0.3090(6) 0.9143(11) 1.0252(12) 0.042(11) Uiso 1 1 d . . .
N7C N 0.3093(5) 0.8760(8) 1.0097(9) 0.044(9) Uiso 1 1 d . . .
H7CA H 0.3059 0.8723 0.9849 0.053 Uiso 1 1 calc R . .
C7C C 0.3151(7) 0.8428(13) 1.0343(13) 0.045(12) Uiso 1 1 d . . .
O7 O 0.3170(4) 0.8105(7) 1.0185(7) 0.055(8) Uani 1 1 d . . .
N7D N 0.3049(5) 0.9439(8) 0.9979(9) 0.042(9) Uiso 1 1 d . . .
C7D C 0.3035(7) 0.9832(11) 1.0142(12) 0.077(15) Uiso 1 1 d . . .
H7DA H 0.3007 0.9817 1.0428 0.092 Uiso 1 1 calc R . .
H7DB H 0.2894 0.9973 1.0025 0.092 Uiso 1 1 calc R . .
C7E C 0.3285(7) 1.0061(12) 1.0055(12) 0.090(16) Uiso 1 1 d . . .
H7EA H 0.3277 1.0320 1.0175 0.134 Uiso 1 1 calc R . .
H7EB H 0.3306 1.0088 0.9772 0.134 Uiso 1 1 calc R . .
H7EC H 0.3424 0.9916 1.0165 0.134 Uiso 1 1 calc R . .
C7F C 0.3011(6) 0.9385(10) 0.9533(11) 0.052(12) Uiso 1 1 d . . .
H7FA H 0.2943 0.9627 0.9419 0.062 Uiso 1 1 calc R . .
H7FB H 0.2891 0.9173 0.9487 0.062 Uiso 1 1 calc R . .
C7G C 0.3259(7) 0.9284(11) 0.9333(12) 0.081(15) Uiso 1 1 d . . .
H7GA H 0.3232 0.9243 0.9053 0.121 Uiso 1 1 calc R . .
H7GB H 0.3327 0.9046 0.9449 0.121 Uiso 1 1 calc R . .
H7GC H 0.3375 0.9499 0.9371 0.121 Uiso 1 1 calc R . .
S8 S 0.31491(17) 0.7989(3) 1.1863(3) 0.050(3) Uani 1 1 d . . .
N8A N 0.2839(5) 0.8187(7) 1.1345(8) 0.029(8) Uiso 1 1 d . . .
C8A C 0.2829(7) 0.8022(11) 1.1717(12) 0.051(12) Uiso 1 1 d . . .
N8B N 0.2631(5) 0.7893(7) 1.1901(8) 0.033(8) Uiso 1 1 d . . .
C8B C 0.2420(7) 0.7953(9) 1.1730(11) 0.028(10) Uiso 1 1 d . . .
N8C N 0.2420(5) 0.8103(8) 1.1341(9) 0.050(9) Uiso 1 1 d . . .
H8CA H 0.2279 0.8093 1.1216 0.060 Uiso 1 1 calc R . .
C8C C 0.2630(6) 0.8273(10) 1.1125(12) 0.023(11) Uiso 1 1 d . . .
O8 O 0.2593(4) 0.8421(6) 1.0815(7) 0.031(7) Uani 1 1 d . . .
N8D N 0.2209(5) 0.7862(8) 1.1886(9) 0.044(9) Uiso 1 1 d . . .
C8D C 0.2219(7) 0.7667(11) 1.2284(11) 0.062(13) Uiso 1 1 d . . .
H8DA H 0.2387 0.7569 1.2336 0.074 Uiso 1 1 calc R . .
H8DB H 0.2103 0.7446 1.2295 0.074 Uiso 1 1 calc R . .
C8E C 0.2146(6) 0.7987(10) 1.2598(11) 0.060(13) Uiso 1 1 d . . .
H8EA H 0.2152 0.7873 1.2860 0.090 Uiso 1 1 calc R . .
H8EB H 0.1979 0.8080 1.2546 0.090 Uiso 1 1 calc R . .
H8EC H 0.2261 0.8206 1.2583 0.090 Uiso 1 1 calc R . .
C8F C 0.1958(6) 0.7924(10) 1.1723(11) 0.052(12) Uiso 1 1 d . . .
H8FA H 0.1839 0.7772 1.1881 0.062 Uiso 1 1 calc R . .
H8FB H 0.1954 0.7818 1.1454 0.062 Uiso 1 1 calc R . .
C8G C 0.1872(7) 0.8339(10) 1.1711(11) 0.072(14) Uiso 1 1 d . . .
H8GA H 0.1707 0.8350 1.1593 0.108 Uiso 1 1 calc R . .
H8GB H 0.1986 0.8494 1.1554 0.108 Uiso 1 1 calc R . .
H8GC H 0.1865 0.8444 1.1977 0.108 Uiso 1 1 calc R . .
S9 S 0.36218(18) 0.8119(3) 1.1150(3) 0.053(3) Uani 1 1 d . . .
N9A N 0.3237(5) 0.7717(8) 1.1025(8) 0.035(8) Uiso 1 1 d . . .
C9A C 0.3490(6) 0.7693(10) 1.0968(10) 0.037(11) Uiso 1 1 d . . .
N9B N 0.3626(5) 0.7383(9) 1.0804(9) 0.049(9) Uiso 1 1 d . . .
C9B C 0.3469(7) 0.7080(10) 1.0684(10) 0.034(11) Uiso 1 1 d . . .
N9C N 0.3220(5) 0.7093(8) 1.0719(8) 0.031(8) Uiso 1 1 d . . .
H9CA H 0.3138 0.6899 1.0617 0.037 Uiso 1 1 calc R . .
C9C C 0.3085(9) 0.7381(13) 1.0899(12) 0.055(14) Uiso 1 1 d . . .
O9 O 0.2866(4) 0.7383(6) 1.0966(6) 0.041(7) Uani 1 1 d . . .
N9D N 0.3593(5) 0.6759(9) 1.0526(9) 0.051(10) Uiso 1 1 d . . .
C9D C 0.3871(7) 0.6739(12) 1.0473(13) 0.086(15) Uiso 1 1 d . . .
H9DA H 0.3950 0.6932 1.0648 0.103 Uiso 1 1 calc R . .
H9DB H 0.3929 0.6477 1.0553 0.103 Uiso 1 1 calc R . .
C9E C 0.3944(7) 0.6807(12) 1.0104(13) 0.090(16) Uiso 1 1 d . . .
H9EA H 0.4124 0.6780 1.0087 0.135 Uiso 1 1 calc R . .
H9EB H 0.3897 0.7071 1.0028 0.135 Uiso 1 1 calc R . .
H9EC H 0.3866 0.6619 0.9929 0.135 Uiso 1 1 calc R . .
C9F C 0.3451(6) 0.6420(9) 1.0379(10) 0.033(10) Uiso 1 1 d . . .
H9FA H 0.3553 0.6270 1.0192 0.039 Uiso 1 1 calc R . .
H9FB H 0.3302 0.6512 1.0239 0.039 Uiso 1 1 calc R . .
C9G C 0.3371(7) 0.6144(11) 1.0734(11) 0.078(15) Uiso 1 1 d . . .
H9GA H 0.3274 0.5925 1.0634 0.117 Uiso 1 1 calc R . .
H9GB H 0.3272 0.6293 1.0921 0.117 Uiso 1 1 calc R . .
H9GC H 0.3519 0.6044 1.0865 0.117 Uiso 1 1 calc R . .
S10 S 0.04314(19) 0.1983(3) 0.8952(3) 0.059(3) Uani 1 1 d . . .
N10A N 0.0247(5) 0.1315(9) 0.8836(9) 0.049(10) Uiso 1 1 d . . .
C10A C 0.0186(7) 0.1669(12) 0.8986(12) 0.055(13) Uiso 1 1 d . . .
N10B N -0.0041(5) 0.1787(8) 0.9157(9) 0.049(9) Uiso 1 1 d . . .
C10B C -0.0213(7) 0.1484(11) 0.9166(11) 0.039(11) Uiso 1 1 d . . .
N10C N -0.0173(6) 0.1134(9) 0.9016(9) 0.057(10) Uiso 1 1 d . . .
H10B H -0.0289 0.0955 0.9016 0.068 Uiso 1 1 calc R . .
C10C C 0.0067(10) 0.1057(15) 0.8855(14) 0.077(16) Uiso 1 1 d . . .
O10 O 0.0086(4) 0.0713(7) 0.8722(8) 0.062(8) Uani 1 1 d . . .
N10D N -0.0440(6) 0.1579(9) 0.9328(9) 0.061(10) Uiso 1 1 d . . .
C10D C -0.0657(7) 0.1314(10) 0.9300(11) 0.058(13) Uiso 1 1 d . . .
H10D H -0.0645 0.1153 0.9062 0.070 Uiso 1 1 calc R . .
H10E H -0.0811 0.1468 0.9288 0.070 Uiso 1 1 calc R . .
C10E C -0.0656(7) 0.1044(11) 0.9681(12) 0.087(16) Uiso 1 1 d . . .
H10F H -0.0795 0.0863 0.9669 0.131 Uiso 1 1 calc R . .
H10G H -0.0671 0.1207 0.9915 0.131 Uiso 1 1 calc R . .
H10H H -0.0502 0.0897 0.9692 0.131 Uiso 1 1 calc R . .
C10F C -0.0468(8) 0.1950(12) 0.9582(13) 0.088(16) Uiso 1 1 d . . .
H10I H -0.0579 0.1901 0.9806 0.106 Uiso 1 1 calc R . .
H10J H -0.0306 0.2035 0.9683 0.106 Uiso 1 1 calc R . .
C10G C -0.0574(8) 0.2253(12) 0.9318(13) 0.097(17) Uiso 1 1 d . . .
H10K H -0.0599 0.2494 0.9465 0.145 Uiso 1 1 calc R . .
H10L H -0.0733 0.2162 0.9216 0.145 Uiso 1 1 calc R . .
H10M H -0.0461 0.2300 0.9100 0.145 Uiso 1 1 calc R . .
S11 S 0.09216(17) 0.1688(3) 0.8388(3) 0.051(3) Uani 1 1 d . . .
N11A N 0.0492(5) 0.1588(7) 0.8123(8) 0.037(9) Uiso 1 1 d . . .
C11A C 0.0714(7) 0.1710(10) 0.8020(12) 0.046(12) Uiso 1 1 d . . .
N11B N 0.0761(5) 0.1841(7) 0.7650(9) 0.038(9) Uiso 1 1 d . . .
C11B C 0.0566(8) 0.1827(12) 0.7371(14) 0.067(14) Uiso 1 1 d . . .
N11C N 0.0340(5) 0.1675(7) 0.7493(8) 0.028(8) Uiso 1 1 d . . .
H11B H 0.0225 0.1649 0.7316 0.033 Uiso 1 1 calc R . .
C11C C 0.0282(9) 0.1558(11) 0.7888(13) 0.046(13) Uiso 1 1 d . . .
O11 O 0.0078(4) 0.1448(7) 0.7970(7) 0.051(8) Uani 1 1 d . . .
N11D N 0.0588(5) 0.1962(8) 0.6994(10) 0.051(10) Uiso 1 1 d . . .
C11D C 0.0838(7) 0.2066(10) 0.6862(12) 0.064(13) Uiso 1 1 d . . .
H11C H 0.0878 0.1920 0.6621 0.077 Uiso 1 1 calc R . .
H11D H 0.0959 0.1991 0.7065 0.077 Uiso 1 1 calc R . .
C11E C 0.0861(8) 0.2499(12) 0.6782(13) 0.105(17) Uiso 1 1 d . . .
H11E H 0.1029 0.2557 0.6694 0.157 Uiso 1 1 calc R . .
H11F H 0.0826 0.2644 0.7022 0.157 Uiso 1 1 calc R . .
H11G H 0.0743 0.2574 0.6579 0.157 Uiso 1 1 calc R . .
C11F C 0.0379(6) 0.1970(10) 0.6722(11) 0.046(12) Uiso 1 1 d . . .
H11H H 0.0289 0.1721 0.6741 0.056 Uiso 1 1 calc R . .
H11I H 0.0443 0.1993 0.6451 0.056 Uiso 1 1 calc R . .
C11G C 0.0200(7) 0.2309(11) 0.6801(12) 0.084(15) Uiso 1 1 d . . .
H11J H 0.0071 0.2310 0.6601 0.126 Uiso 1 1 calc R . .
H11K H 0.0290 0.2556 0.6793 0.126 Uiso 1 1 calc R . .
H11L H 0.0125 0.2275 0.7059 0.126 Uiso 1 1 calc R . .
S12 S 0.07321(18) 0.1146(3) 0.9224(3) 0.054(3) Uani 1 1 d . . .
N12A N 0.0676(5) 0.0875(9) 0.8557(11) 0.055(10) Uiso 1 1 d . . .
C12A C 0.0747(6) 0.0759(11) 0.8901(12) 0.042(12) Uiso 1 1 d . . .
N12B N 0.0822(5) 0.0409(10) 0.8996(10) 0.064(10) Uiso 1 1 d . . .
C12B C 0.0840(8) 0.0150(13) 0.8668(15) 0.072(14) Uiso 1 1 d . . .
N12C N 0.0758(5) 0.0243(9) 0.8304(9) 0.049(9) Uiso 1 1 d . . .
H12B H 0.0755 0.0070 0.8115 0.059 Uiso 1 1 calc R . .
C12C C 0.0677(7) 0.0622(12) 0.8246(14) 0.043(13) Uiso 1 1 d . . .
O12 O 0.0641(4) 0.0708(7) 0.7883(7) 0.048(7) Uani 1 1 d . . .
N12D N 0.0926(7) -0.0226(12) 0.8763(12) 0.102(13) Uiso 1 1 d . . .
C12D C 0.1068(10) -0.0317(16) 0.9180(17) 0.15(2) Uiso 1 1 d . . .
H12C H 0.1202 -0.0512 0.9156 0.185 Uiso 1 1 calc R . .
H12D H 0.1128 -0.0080 0.9315 0.185 Uiso 1 1 calc R . .
C12E C 0.0851(11) -0.0468(17) 0.9340(18) 0.18(3) Uiso 1 1 d . . .
H12E H 0.0882 -0.0561 0.9606 0.273 Uiso 1 1 calc R . .
H12F H 0.0793 -0.0685 0.9178 0.273 Uiso 1 1 calc R . .
H12G H 0.0725 -0.0264 0.9346 0.273 Uiso 1 1 calc R . .
C12F C 0.0982(8) -0.0524(13) 0.8447(14) 0.093(16) Uiso 1 1 d . . .
H12H H 0.0841 -0.0525 0.8264 0.112 Uiso 1 1 calc R . .
H12I H 0.0986 -0.0783 0.8574 0.112 Uiso 1 1 calc R . .
C12G C 0.1221(11) -0.0488(18) 0.8198(19) 0.22(3) Uiso 1 1 d . . .
H12J H 0.1218 -0.0681 0.7988 0.328 Uiso 1 1 calc R . .
H12K H 0.1365 -0.0532 0.8364 0.328 Uiso 1 1 calc R . .
H12L H 0.1230 -0.0226 0.8084 0.328 Uiso 1 1 calc R . .
S13 S 0.10929(17) 0.8078(3) 0.9919(3) 0.052(3) Uani 1 1 d . . .
N13A N 0.1536(6) 0.8266(8) 0.9753(9) 0.046(9) Uiso 1 1 d . . .
C13A C 0.1326(8) 0.8111(11) 0.9592(13) 0.060(13) Uiso 1 1 d . . .
N13B N 0.1295(5) 0.8044(8) 0.9194(10) 0.046(9) Uiso 1 1 d . . .
C13B C 0.1509(7) 0.8097(10) 0.8975(12) 0.045(12) Uiso 1 1 d . . .
N13C N 0.1732(6) 0.8202(8) 0.9142(10) 0.056(10) Uiso 1 1 d . . .
H13A H 0.1867 0.8204 0.9002 0.067 Uiso 1 1 calc R . .
C13C C 0.1740(9) 0.8307(12) 0.9550(14) 0.054(15) Uiso 1 1 d . . .
O13 O 0.1929(5) 0.8451(8) 0.9649(7) 0.066(9) Uani 1 1 d . . .
N13D N 0.1504(6) 0.8040(8) 0.8577(10) 0.056(10) Uiso 1 1 d . . .
C13D C 0.1263(8) 0.7937(12) 0.8372(14) 0.101(17) Uiso 1 1 d . . .
H13B H 0.1129 0.8090 0.8496 0.121 Uiso 1 1 calc R . .
H13C H 0.1275 0.8024 0.8097 0.121 Uiso 1 1 calc R . .
C13E C 0.1184(8) 0.7512(12) 0.8370(13) 0.107(17) Uiso 1 1 d . . .
H13C H 0.1020 0.7489 0.8252 0.161 Uiso 1 1 calc R . .
H13D H 0.1179 0.7414 0.8639 0.161 Uiso 1 1 calc R . .
H13E H 0.1302 0.7359 0.8219 0.161 Uiso 1 1 calc R . .
C13F C 0.1717(7) 0.8050(11) 0.8309(12) 0.068(14) Uiso 1 1 d . . .
H13F H 0.1686 0.7878 0.8082 0.082 Uiso 1 1 calc R . .
H13G H 0.1866 0.7954 0.8446 0.082 Uiso 1 1 calc R . .
C13G C 0.1764(9) 0.8499(14) 0.8157(16) 0.15(2) Uiso 1 1 d . . .
H13H H 0.1904 0.8504 0.7977 0.232 Uiso 1 1 calc R . .
H13I H 0.1798 0.8667 0.8381 0.232 Uiso 1 1 calc R . .
H13J H 0.1616 0.8593 0.8022 0.232 Uiso 1 1 calc R . .
S14 S 0.12654(18) 0.8174(3) 1.0923(3) 0.050(3) Uani 1 1 d . . .
N14A N 0.1522(5) 0.7728(9) 1.0438(10) 0.052(10) Uiso 1 1 d . . .
C14A C 0.1415(7) 0.7747(11) 1.0802(13) 0.055(13) Uiso 1 1 d . . .
N14B N 0.1414(5) 0.7426(9) 1.1078(9) 0.047(9) Uiso 1 1 d . . .
C14B C 0.1550(7) 0.7100(12) 1.0948(12) 0.050(12) Uiso 1 1 d . . .
N14C N 0.1665(5) 0.7116(8) 1.0573(9) 0.045(9) Uiso 1 1 d . . .
H14B H 0.1756 0.6913 1.0516 0.054 Uiso 1 1 calc R . .
C14C C 0.1655(7) 0.7424(11) 1.0258(13) 0.035(12) Uiso 1 1 d . . .
O14 O 0.1721(5) 0.7398(7) 0.9945(7) 0.066(9) Uani 1 1 d . . .
N14D N 0.1568(5) 0.6767(8) 1.1181(9) 0.038(9) Uiso 1 1 d . . .
C14D C 0.1423(7) 0.6733(12) 1.1545(12) 0.077(14) Uiso 1 1 d . . .
H14C H 0.1389 0.6455 1.1603 0.092 Uiso 1 1 calc R . .
H14D H 0.1264 0.6870 1.1517 0.092 Uiso 1 1 calc R . .
C14E C 0.1584(8) 0.6927(13) 1.1899(14) 0.124(19) Uiso 1 1 d . . .
H14E H 0.1487 0.6926 1.2140 0.186 Uiso 1 1 calc R . .
H14F H 0.1626 0.7196 1.1830 0.186 Uiso 1 1 calc R . .
H14G H 0.1735 0.6777 1.1938 0.186 Uiso 1 1 calc R . .
C14F C 0.1712(6) 0.6444(10) 1.1059(11) 0.054(12) Uiso 1 1 d . . .
H14H H 0.1766 0.6300 1.1294 0.065 Uiso 1 1 calc R . .
H14I H 0.1861 0.6543 1.0926 0.065 Uiso 1 1 calc R . .
C14G C 0.1586(7) 0.6167(11) 1.0793(12) 0.084(15) Uiso 1 1 d . . .
H14J H 0.1697 0.5951 1.0730 0.126 Uiso 1 1 calc R . .
H14K H 0.1539 0.6302 1.0551 0.126 Uiso 1 1 calc R . .
H14L H 0.1437 0.6066 1.0920 0.126 Uiso 1 1 calc R . .
S15 S 0.13659(18) 0.8949(3) 1.0262(3) 0.058(4) Uani 1 1 d . . .
N15A N 0.1716(5) 0.8537(8) 1.0517(8) 0.040(9) Uiso 1 1 d . . .
C15A C 0.1662(7) 0.8920(13) 1.0461(12) 0.060(13) Uiso 1 1 d . . .
N15B N 0.1801(6) 0.9240(9) 1.0521(9) 0.056(10) Uiso 1 1 d . . .
C15B C 0.2040(7) 0.9145(11) 1.0652(11) 0.043(12) Uiso 1 1 d . . .
N15C N 0.2106(5) 0.8754(8) 1.0717(8) 0.039(9) Uiso 1 1 d . . .
H15B H 0.2257 0.8705 1.0790 0.047 Uiso 1 1 calc R . .
C15C C 0.1943(7) 0.8434(12) 1.0671(10) 0.028(11) Uiso 1 1 d . . .
O15 O 0.2015(4) 0.8110(7) 1.0739(7) 0.044(8) Uani 1 1 d . . .
N15D N 0.2214(6) 0.9440(9) 1.0746(9) 0.059(10) Uiso 1 1 d . . .
C15D C 0.2139(8) 0.9837(11) 1.0648(12) 0.081(15) Uiso 1 1 d . . .
H15C H 0.1993 0.9825 1.0476 0.097 Uiso 1 1 calc R . .
H15D H 0.2273 0.9963 1.0499 0.097 Uiso 1 1 calc R . .
C15E C 0.2077(8) 1.0093(13) 1.1006(14) 0.123(19) Uiso 1 1 d . . .
H15E H 0.2025 1.0351 1.0918 0.185 Uiso 1 1 calc R . .
H15F H 0.2223 1.0118 1.1172 0.185 Uiso 1 1 calc R . .
H15G H 0.1944 0.9971 1.1156 0.185 Uiso 1 1 calc R . .
C15F C 0.2466(7) 0.9352(11) 1.0852(11) 0.061(13) Uiso 1 1 d . . .
H15H H 0.2575 0.9571 1.0779 0.073 Uiso 1 1 calc R . .
H15I H 0.2522 0.9115 1.0713 0.073 Uiso 1 1 calc R . .
C15G C 0.2475(10) 0.9282(16) 1.1321(16) 0.17(2) Uiso 1 1 d . . .
H15J H 0.2642 0.9213 1.1399 0.250 Uiso 1 1 calc R . .
H15K H 0.2362 0.9070 1.1390 0.250 Uiso 1 1 calc R . .
H15L H 0.2424 0.9520 1.1455 0.250 Uiso 1 1 calc R . .
S16 S 0.0134(2) -0.6543(4) 1.4187(4) 0.082(4) Uani 1 1 d . . .
N16A N 0.0158(5) -0.6397(9) 1.3475(11) 0.053(10) Uiso 1 1 d . . .
C16A C 0.0014(9) -0.6596(12) 1.3722(14) 0.074(14) Uiso 1 1 d . . .
N16B N -0.0199(7) -0.6805(10) 1.3633(12) 0.085(12) Uiso 1 1 d . . .
C16B C -0.0277(9) -0.6784(13) 1.3248(15) 0.074(15) Uiso 1 1 d . . .
N16C N -0.0120(5) -0.6570(8) 1.2979(9) 0.048(9) Uiso 1 1 d . . .
H16B H -0.0165 -0.6561 1.2733 0.057 Uiso 1 1 calc R . .
C16C C 0.0108(8) -0.6369(12) 1.3087(15) 0.051(13) Uiso 1 1 d . . .
O16 O 0.0234(5) -0.6258(7) 1.2802(7) 0.064(9) Uani 1 1 d . . .
N16D N -0.0464(9) -0.6985(12) 1.3092(14) 0.124(16) Uiso 1 1 d D . .
C16D C -0.0671(10) -0.7069(18) 1.337(2) 0.30(4) Uiso 1 1 d D . .
H16A H -0.0826 -0.7079 1.3215 0.357 Uiso 1 1 calc R . .
H16C H -0.0684 -0.6853 1.3555 0.357 Uiso 1 1 calc R . .
C16E C -0.0640(12) -0.7457(18) 1.3593(18) 0.28(4) Uiso 1 1 d D . .
H16D H -0.0774 -0.7483 1.3783 0.426 Uiso 1 1 calc R . .
H16E H -0.0482 -0.7457 1.3729 0.426 Uiso 1 1 calc R . .
H16F H -0.0646 -0.7676 1.3409 0.426 Uiso 1 1 calc R . .
C16F C -0.0549(7) -0.6977(12) 1.2684(13) 0.081(15) Uiso 1 1 d . . .
H16H H -0.0522 -0.6714 1.2573 0.097 Uiso 1 1 calc R . .
H16I H -0.0728 -0.7032 1.2676 0.097 Uiso 1 1 calc R . .
C16G C -0.0413(7) -0.7274(12) 1.2445(13) 0.102(17) Uiso 1 1 d . . .
H16J H -0.0459 -0.7246 1.2169 0.153 Uiso 1 1 calc R . .
H16K H -0.0456 -0.7536 1.2535 0.153 Uiso 1 1 calc R . .
H16L H -0.0236 -0.7234 1.2473 0.153 Uiso 1 1 calc R . .
S17 S 0.0600(2) -0.5859(3) 1.4338(3) 0.067(4) Uani 1 1 d . . .
N17A N 0.0221(5) -0.5686(8) 1.3957(9) 0.051(10) Uiso 1 1 d . . .
C17A C 0.0364(6) -0.5531(10) 1.4236(11) 0.031(11) Uiso 1 1 d . . .
N17B N 0.0335(6) -0.5185(9) 1.4441(9) 0.055(10) Uiso 1 1 d . . .
C17B C 0.0157(7) -0.4979(12) 1.4291(13) 0.055(13) Uiso 1 1 d . . .
N17C N 0.0003(5) -0.5098(8) 1.3999(9) 0.049(9) Uiso 1 1 d . . .
H17B H -0.0106 -0.4927 1.3922 0.059 Uiso 1 1 calc R . .
C17C C -0.0003(7) -0.5481(11) 1.3794(12) 0.030(12) Uiso 1 1 d . . .
O17 O -0.0141(5) -0.5589(8) 1.3551(8) 0.068(9) Uani 1 1 d . . .
N17D N 0.0088(6) -0.4636(10) 1.4439(10) 0.074(11) Uiso 1 1 d D . .
C17D C 0.0200(9) -0.4507(14) 1.4816(10) 0.14(2) Uiso 1 1 d D . .
H17A H 0.0269 -0.4736 1.4953 0.167 Uiso 1 1 calc R . .
H17C H 0.0070 -0.4395 1.4984 0.167 Uiso 1 1 calc R . .
C17E C 0.0407(9) -0.4199(16) 1.4762(16) 0.22(3) Uiso 1 1 d D . .
H17D H 0.0492 -0.4160 1.5011 0.337 Uiso 1 1 calc R . .
H17E H 0.0334 -0.3953 1.4676 0.337 Uiso 1 1 calc R . .
H17F H 0.0524 -0.4291 1.4565 0.337 Uiso 1 1 calc R . .
C17F C -0.0126(7) -0.4376(11) 1.4344(12) 0.071(14) Uiso 1 1 d . . .
H17A H -0.0090 -0.4113 1.4448 0.085 Uiso 1 1 calc R . .
H17C H -0.0139 -0.4354 1.4057 0.085 Uiso 1 1 calc R . .
C17G C -0.0368(8) -0.4502(13) 1.4498(14) 0.116(19) Uiso 1 1 d . . .
H17H H -0.0497 -0.4328 1.4401 0.174 Uiso 1 1 calc R . .
H17I H -0.0365 -0.4494 1.4784 0.174 Uiso 1 1 calc R . .
H17J H -0.0402 -0.4768 1.4411 0.174 Uiso 1 1 calc R . .
S18 S 0.07027(19) -0.6628(3) 1.3676(3) 0.065(4) Uani 1 1 d . . .
N18A N 0.0631(5) -0.5940(10) 1.3429(9) 0.055(10) Uiso 1 1 d . . .
C18A C 0.0787(7) -0.6251(11) 1.3361(12) 0.050(12) Uiso 1 1 d . . .
N18B N 0.0971(6) -0.6249(9) 1.3112(10) 0.060(10) Uiso 1 1 d . . .
C18B C 0.1004(7) -0.5945(12) 1.2881(12) 0.051(12) Uiso 1 1 d . . .
N18C N 0.0851(5) -0.5615(8) 1.2916(8) 0.039(9) Uiso 1 1 d . . .
H18B H 0.0867 -0.5414 1.2761 0.047 Uiso 1 1 calc R . .
C18C C 0.0675(7) -0.5624(13) 1.3204(13) 0.046(13) Uiso 1 1 d . . .
O18 O 0.0544(4) -0.5307(7) 1.3268(7) 0.058(8) Uani 1 1 d . . .
N18D N 0.1178(7) -0.5903(10) 1.2621(12) 0.086(12) Uiso 1 1 d . . .
C18D C 0.1348(7) -0.6268(10) 1.2515(12) 0.060(13) Uiso 1 1 d . . .
H18D H 0.1513 -0.6171 1.2442 0.072 Uiso 1 1 calc R . .
H18E H 0.1368 -0.6430 1.2752 0.072 Uiso 1 1 calc R . .
C18E C 0.1255(7) -0.6518(10) 1.2195(11) 0.068(14) Uiso 1 1 d . . .
H18F H 0.1361 -0.6746 1.2168 0.102 Uiso 1 1 calc R . .
H18G H 0.1255 -0.6370 1.1951 0.102 Uiso 1 1 calc R . .
H18H H 0.1087 -0.6602 1.2256 0.102 Uiso 1 1 calc R . .
C18F C 0.1178(9) -0.5612(13) 1.2289(14) 0.109(18) Uiso 1 1 d . . .
H18I H 0.1229 -0.5730 1.2038 0.131 Uiso 1 1 calc R . .
H18J H 0.1016 -0.5483 1.2258 0.131 Uiso 1 1 calc R . .
C18G C 0.1370(12) -0.5342(17) 1.2451(19) 0.21(3) Uiso 1 1 d . . .
H18K H 0.1373 -0.5101 1.2298 0.321 Uiso 1 1 calc R . .
H18L H 0.1532 -0.5468 1.2438 0.321 Uiso 1 1 calc R . .
H18M H 0.1331 -0.5281 1.2724 0.321 Uiso 1 1 calc R . .
S19 S -0.11985(17) -0.4341(3) 1.3310(3) 0.054(3) Uani 1 1 d . . .
N19A N -0.0764(6) -0.4545(8) 1.3398(9) 0.055(10) Uiso 1 1 d . . .
C19A C -0.1000(6) -0.4713(10) 1.3472(10) 0.036(11) Uiso 1 1 d . . .
N19B N -0.1049(5) -0.5065(9) 1.3635(9) 0.047(9) Uiso 1 1 d . . .
C19B C -0.0852(8) -0.5275(13) 1.3692(12) 0.061(13) Uiso 1 1 d . . .
N19C N -0.0611(6) -0.5164(9) 1.3609(9) 0.063(10) Uiso 1 1 d . . .
H19B H -0.0492 -0.5335 1.3634 0.075 Uiso 1 1 calc R . .
C19C C -0.0552(8) -0.4771(11) 1.3482(11) 0.043(12) Uiso 1 1 d . . .
O19 O -0.0330(4) -0.4679(7) 1.3457(8) 0.059(8) Uani 1 1 d . . .
N19D N -0.0885(6) -0.5626(10) 1.3807(10) 0.069(11) Uiso 1 1 d . . .
C19D C -0.1137(7) -0.5795(12) 1.3883(12) 0.076(14) Uiso 1 1 d . . .
H19C H -0.1130 -0.6082 1.3863 0.091 Uiso 1 1 calc R . .
H19D H -0.1254 -0.5698 1.3685 0.091 Uiso 1 1 calc R . .
C19E C -0.1225(10) -0.5677(16) 1.4298(17) 0.17(3) Uiso 1 1 d . . .
H19E H -0.1393 -0.5770 1.4339 0.262 Uiso 1 1 calc R . .
H19F H -0.1221 -0.5393 1.4323 0.262 Uiso 1 1 calc R . .
H19G H -0.1116 -0.5792 1.4494 0.262 Uiso 1 1 calc R . .
C19F C -0.0693(9) -0.5957(15) 1.3805(16) 0.13(2) Uiso 1 1 d . . .
H19H H -0.0562 -0.5920 1.3608 0.153 Uiso 1 1 calc R . .
H19I H -0.0768 -0.6219 1.3780 0.153 Uiso 1 1 calc R . .
C19G C -0.0610(12) -0.5859(18) 1.4225(19) 0.21(3) Uiso 1 1 d . . .
H19J H -0.0476 -0.6035 1.4302 0.319 Uiso 1 1 calc R . .
H19K H -0.0749 -0.5891 1.4405 0.319 Uiso 1 1 calc R . .
H19L H -0.0552 -0.5589 1.4235 0.319 Uiso 1 1 calc R . .
S20 S -0.09623(19) -0.3567(3) 1.2722(3) 0.054(3) Uani 1 1 d . . .
N20A N -0.0841(5) -0.4270(9) 1.2604(8) 0.040(9) Uiso 1 1 d . . .
C20A C -0.0914(6) -0.3951(11) 1.2380(12) 0.042(12) Uiso 1 1 d . . .
N20B N -0.0915(5) -0.3908(9) 1.2000(10) 0.046(9) Uiso 1 1 d . . .
C20B C -0.0866(6) -0.4234(12) 1.1801(13) 0.046(12) Uiso 1 1 d . . .
N20C N -0.0794(5) -0.4569(8) 1.1996(9) 0.040(9) Uiso 1 1 d . . .
H20B H -0.0745 -0.4764 1.1850 0.047 Uiso 1 1 calc R . .
C20C C -0.0792(8) -0.4633(14) 1.2417(14) 0.058(15) Uiso 1 1 d . . .
O20 O -0.0745(4) -0.4930(7) 1.2586(8) 0.056(8) Uani 1 1 d . . .
N20D N -0.0870(5) -0.4275(9) 1.1418(10) 0.045(9) Uiso 1 1 d . . .
C20D C -0.0953(7) -0.3921(12) 1.1204(13) 0.078(15) Uiso 1 1 d . . .
H20C H -0.0877 -0.3922 1.0941 0.094 Uiso 1 1 calc R . .
H20D H -0.0890 -0.3689 1.1344 0.094 Uiso 1 1 calc R . .
C20E C -0.1228(8) -0.3881(13) 1.1159(14) 0.13(2) Uiso 1 1 d . . .
H20E H -0.1266 -0.3634 1.1029 0.188 Uiso 1 1 calc R . .
H20F H -0.1306 -0.3886 1.1418 0.188 Uiso 1 1 calc R . .
H20G H -0.1291 -0.4097 1.1002 0.188 Uiso 1 1 calc R . .
C20F C -0.0810(7) -0.4614(11) 1.1183(12) 0.069(14) Uiso 1 1 d . . .
H20H H -0.0662 -0.4744 1.1289 0.083 Uiso 1 1 calc R . .
H20I H -0.0775 -0.4534 1.0910 0.083 Uiso 1 1 calc R . .
C20G C -0.1035(7) -0.4905(12) 1.1190(13) 0.110(18) Uiso 1 1 d . . .
H20J H -0.0992 -0.5141 1.1046 0.164 Uiso 1 1 calc R . .
H20K H -0.1178 -0.4781 1.1068 0.164 Uiso 1 1 calc R . .
H20L H -0.1074 -0.4972 1.1461 0.164 Uiso 1 1 calc R . .
S21 S -0.07615(18) -0.3685(3) 1.3697(3) 0.054(3) Uani 1 1 d . . .
N21A N -0.0492(5) -0.3825(8) 1.3121(10) 0.052(10) Uiso 1 1 d . . .
C21A C -0.0499(7) -0.3645(11) 1.3484(12) 0.052(12) Uiso 1 1 d . . .
N21B N -0.0281(5) -0.3435(8) 1.3583(9) 0.042(9) Uiso 1 1 d . . .
C21B C -0.0077(7) -0.3446(10) 1.3368(12) 0.046(12) Uiso 1 1 d . . .
N21C N -0.0079(6) -0.3628(8) 1.3011(10) 0.061(10) Uiso 1 1 d . . .
H21B H 0.0055 -0.3627 1.2869 0.073 Uiso 1 1 calc R . .
C21C C -0.0294(8) -0.3820(12) 1.2864(14) 0.049(13) Uiso 1 1 d . . .
O21 O -0.0303(4) -0.3952(6) 1.2517(8) 0.041(7) Uani 1 1 d . . .
N21D N 0.0137(6) -0.3249(9) 1.3456(10) 0.056(10) Uiso 1 1 d . . .
C21D C 0.0135(7) -0.3030(10) 1.3829(11) 0.058(13) Uiso 1 1 d . . .
H21C H 0.0231 -0.2788 1.3795 0.070 Uiso 1 1 calc R . .
H21D H -0.0037 -0.2955 1.3889 0.070 Uiso 1 1 calc R . .
C21E C 0.0235(8) -0.3247(13) 1.4161(14) 0.115(19) Uiso 1 1 d . . .
H21E H 0.0224 -0.3087 1.4397 0.172 Uiso 1 1 calc R . .
H21F H 0.0407 -0.3312 1.4110 0.172 Uiso 1 1 calc R . .
H21G H 0.0140 -0.3487 1.4197 0.172 Uiso 1 1 calc R . .
C21F C 0.0375(8) -0.3288(12) 1.3216(13) 0.092(16) Uiso 1 1 d . . .
H21H H 0.0520 -0.3267 1.3390 0.110 Uiso 1 1 calc R . .
H21I H 0.0380 -0.3545 1.3085 0.110 Uiso 1 1 calc R . .
C21G C 0.0379(8) -0.2970(12) 1.2918(13) 0.104(17) Uiso 1 1 d . . .
H21J H 0.0534 -0.2982 1.2770 0.157 Uiso 1 1 calc R . .
H21K H 0.0367 -0.2717 1.3049 0.157 Uiso 1 1 calc R . .
H21L H 0.0240 -0.3002 1.2739 0.157 Uiso 1 1 calc R . .
S22 S 0.1066(2) 0.1226(3) 1.2372(4) 0.074(4) Uani 1 1 d . . .
N22A N 0.0603(6) 0.1113(9) 1.2296(10) 0.059(10) Uiso 1 1 d . . .
C22A C 0.0780(7) 0.1267(11) 1.2549(13) 0.059(13) Uiso 1 1 d . . .
N22B N 0.0712(6) 0.1436(9) 1.2901(10) 0.058(10) Uiso 1 1 d . . .
C22B C 0.0475(8) 0.1446(11) 1.3012(13) 0.051(12) Uiso 1 1 d . . .
N22C N 0.0303(6) 0.1271(8) 1.2750(10) 0.065(11) Uiso 1 1 d . . .
H22A H 0.0149 0.1263 1.2826 0.078 Uiso 1 1 calc R . .
C22C C 0.0358(9) 0.1104(12) 1.2368(14) 0.061(15) Uiso 1 1 d . . .
O22 O 0.0191(5) 0.0983(8) 1.2150(7) 0.063(9) Uani 1 1 d . . .
N22D N 0.0376(6) 0.1604(9) 1.3310(10) 0.060(10) Uiso 1 1 d . . .
C22D C 0.0562(8) 0.1828(12) 1.3547(13) 0.083(15) Uiso 1 1 d . . .
H22B H 0.0712 0.1875 1.3389 0.100 Uiso 1 1 calc R . .
H22C H 0.0493 0.2082 1.3625 0.100 Uiso 1 1 calc R . .
C22E C 0.0625(8) 0.1604(13) 1.3892(14) 0.109(18) Uiso 1 1 d . . .
H22D H 0.0739 0.1754 1.4055 0.164 Uiso 1 1 calc R . .
H22E H 0.0703 0.1359 1.3814 0.164 Uiso 1 1 calc R . .
H22F H 0.0476 0.1547 1.4042 0.164 Uiso 1 1 calc R . .
S23 S 0.1136(2) 0.0690(3) 1.1485(4) 0.088(4) Uani 1 1 d . . .
N23A N 0.0893(6) 0.0413(9) 1.2031(10) 0.057(10) Uiso 1 1 d . . .
C23A C 0.1056(8) 0.0289(13) 1.1762(13) 0.066(14) Uiso 1 1 d . . .
N23B N 0.1157(6) -0.0075(12) 1.1747(11) 0.087(12) Uiso 1 1 d . . .
C23B C 0.1073(8) -0.0359(14) 1.2011(14) 0.066(14) Uiso 1 1 d . . .
N23C N 0.0912(5) -0.0245(9) 1.2276(10) 0.058(10) Uiso 1 1 d . . .
H23C H 0.0862 -0.0414 1.2451 0.069 Uiso 1 1 calc R . .
C23C C 0.0819(9) 0.0135(16) 1.2290(16) 0.082(17) Uiso 1 1 d . . .
O23 O 0.0678(5) 0.0233(7) 1.2595(9) 0.067(9) Uani 1 1 d . . .
N23D N 0.1176(6) -0.0701(10) 1.1997(10) 0.064(10) Uiso 1 1 d . . .
C23D C 0.1308(9) -0.0855(15) 1.1596(16) 0.12(2) Uiso 1 1 d . . .
H23C H 0.1290 -0.1139 1.1558 0.149 Uiso 1 1 calc R . .
H23D H 0.1250 -0.0714 1.1361 0.149 Uiso 1 1 calc R . .
C23E C 0.1535(12) -0.0750(19) 1.171(2) 0.22(3) Uiso 1 1 d . . .
H23E H 0.1652 -0.0809 1.1497 0.323 Uiso 1 1 calc R . .
H23F H 0.1581 -0.0895 1.1943 0.323 Uiso 1 1 calc R . .
H23G H 0.1538 -0.0471 1.1763 0.323 Uiso 1 1 calc R . .
C22F C 0.0125(7) 0.1601(11) 1.3434(12) 0.065(13) Uiso 1 1 d . . .
H22G H 0.0122 0.1614 1.3723 0.078 Uiso 1 1 calc R . .
H22H H 0.0052 0.1348 1.3357 0.078 Uiso 1 1 calc R . .
C22G C -0.0034(7) 0.1915(11) 1.3280(12) 0.090(16) Uiso 1 1 d . . .
H22I H -0.0199 0.1890 1.3392 0.135 Uiso 1 1 calc R . .
H22J H -0.0044 0.1895 1.2995 0.135 Uiso 1 1 calc R . .
H22K H 0.0036 0.2168 1.3352 0.135 Uiso 1 1 calc R . .
C23F C 0.1105(7) -0.1026(11) 1.2266(11) 0.065(13) Uiso 1 1 d . . .
H23H H 0.1128 -0.1278 1.2132 0.078 Uiso 1 1 calc R . .
H23I H 0.0929 -0.1001 1.2335 0.078 Uiso 1 1 calc R . .
C23G C 0.1261(8) -0.1016(13) 1.2640(13) 0.112(18) Uiso 1 1 d . . .
H23J H 0.1201 -0.1213 1.2823 0.168 Uiso 1 1 calc R . .
H23K H 0.1249 -0.0758 1.2760 0.168 Uiso 1 1 calc R . .
H23L H 0.1433 -0.1070 1.2575 0.168 Uiso 1 1 calc R . .
S24 S 0.0768(2) 0.1519(3) 1.1512(4) 0.068(4) Uani 1 1 d . . .
N24A N 0.0574(5) 0.0843(9) 1.1470(9) 0.054(10) Uiso 1 1 d . . .
C24A C 0.0565(7) 0.1217(11) 1.1303(12) 0.047(12) Uiso 1 1 d . . .
N24B N 0.0410(7) 0.1291(10) 1.1007(11) 0.084(12) Uiso 1 1 d . . .
C24B C 0.0248(9) 0.1015(15) 1.0870(15) 0.080(16) Uiso 1 1 d . . .
N24C N 0.0270(6) 0.0671(10) 1.1054(10) 0.070(11) Uiso 1 1 d . . .
H24A H 0.0168 0.0491 1.0970 0.084 Uiso 1 1 calc R . .
C24C C 0.0427(8) 0.0546(14) 1.1354(13) 0.053(14) Uiso 1 1 d . . .
O24 O 0.0420(5) 0.0206(8) 1.1504(8) 0.082(10) Uani 1 1 d . . .
N24D N 0.0085(8) 0.1078(12) 1.0612(12) 0.100(14) Uiso 1 1 d . . .
C24D C 0.0085(9) 0.1494(13) 1.0394(14) 0.111(18) Uiso 1 1 d . . .
H24B H -0.0073 0.1533 1.0257 0.133 Uiso 1 1 calc R . .
H24C H 0.0105 0.1705 1.0588 0.133 Uiso 1 1 calc R . .
C24E C 0.0287(8) 0.1506(13) 1.0114(13) 0.112(18) Uiso 1 1 d . . .
H24D H 0.0290 0.1761 0.9985 0.167 Uiso 1 1 calc R . .
H24E H 0.0264 0.1302 0.9918 0.167 Uiso 1 1 calc R . .
H24F H 0.0443 0.1465 1.0251 0.167 Uiso 1 1 calc R . .
C24F C -0.0137(10) 0.0831(16) 1.0512(16) 0.15(2) Uiso 1 1 d . . .
H24G H -0.0283 0.0993 1.0451 0.175 Uiso 1 1 calc R . .
H24H H -0.0177 0.0646 1.0724 0.175 Uiso 1 1 calc R . .
C24G C -0.0030(9) 0.0601(14) 1.0112(16) 0.15(2) Uiso 1 1 d . . .
H24I H -0.0149 0.0403 1.0029 0.224 Uiso 1 1 calc R . .
H24J H 0.0128 0.0477 1.0173 0.224 Uiso 1 1 calc R . .
H24K H -0.0006 0.0790 0.9901 0.224 Uiso 1 1 calc R . .
N1S N 0.2493(5) 0.9101(8) 0.9953(9) 0.051(9) Uiso 1 1 d D . .
C1S C 0.2480(7) 0.8766(8) 0.9939(12) 0.066(14) Uiso 1 1 d D . .
C2S C 0.2474(7) 0.8329(8) 0.9948(11) 0.065(13) Uiso 1 1 d D . .
H2S1 H 0.2599 0.8234 1.0132 0.098 Uiso 1 1 calc R . .
H2S2 H 0.2509 0.8228 0.9687 0.098 Uiso 1 1 calc R . .
H2S3 H 0.2311 0.8241 1.0033 0.098 Uiso 1 1 calc R . .
N2S N -0.0277(6) -0.4229(10) 1.1419(12) 0.088(13) Uiso 1 1 d . . .
C3S C -0.0226(7) -0.4416(12) 1.1674(13) 0.052(13) Uiso 1 1 d . . .
C4S C -0.0137(6) -0.4684(10) 1.2000(11) 0.062(13) Uiso 1 1 d . . .
H4S1 H -0.0188 -0.4952 1.1944 0.093 Uiso 1 1 calc R . .
H4S2 H -0.0209 -0.4601 1.2249 0.093 Uiso 1 1 calc R . .
H4S3 H 0.0043 -0.4672 1.2017 0.093 Uiso 1 1 calc R . .
N3S N 0.3302(6) 0.7150(8) 0.9739(9) 0.052(10) Uiso 1 1 d . . .
C5S C 0.3115(7) 0.7293(10) 0.9782(10) 0.036(11) Uiso 1 1 d . . .
C6S C 0.2874(6) 0.7425(10) 0.9859(10) 0.046(12) Uiso 1 1 d . . .
H6S1 H 0.2771 0.7204 0.9934 0.068 Uiso 1 1 calc R . .
H6S2 H 0.2806 0.7547 0.9624 0.068 Uiso 1 1 calc R . .
H6S3 H 0.2878 0.7615 1.0072 0.068 Uiso 1 1 calc R . .
N4S N 0.1476(8) 0.7933(12) 1.2402(13) 0.125(16) Uiso 1 1 d . . .
C7S C 0.1358(9) 0.7693(14) 1.2592(14) 0.087(16) Uiso 1 1 d . . .
C8S C 0.1217(7) 0.7419(11) 1.2846(12) 0.083(15) Uiso 1 1 d . . .
H8S1 H 0.1305 0.7381 1.3092 0.124 Uiso 1 1 calc R . .
H8S2 H 0.1198 0.7169 1.2712 0.124 Uiso 1 1 calc R . .
H8S3 H 0.1054 0.7529 1.2901 0.124 Uiso 1 1 calc R . .
N5S N 0.0328(8) -0.0667(14) 0.8561(15) 0.141(18) Uiso 1 1 d . . .
C9S C 0.0248(9) -0.0425(16) 0.8339(17) 0.097(18) Uiso 1 1 d . . .
C10S C 0.0143(8) -0.0195(13) 0.8094(13) 0.101(18) Uiso 1 1 d . . .
H10A H 0.0114 -0.0333 0.7848 0.152 Uiso 1 1 calc R . .
H10C H 0.0249 0.0030 0.8046 0.152 Uiso 1 1 calc R . .
H10N H -0.0015 -0.0107 0.8201 0.152 Uiso 1 1 calc R . .
N6S N 0.1838(9) 0.5689(16) 0.8156(16) 0.16(2) Uiso 1 1 d . . .
C11S C 0.1889(11) 0.545(2) 0.830(2) 0.14(2) Uiso 1 1 d . . .
C12S C 0.1883(10) 0.5092(16) 0.8640(17) 0.17(3) Uiso 1 1 d . . .
H12A H 0.1712 0.5012 0.8685 0.259 Uiso 1 1 calc R . .
H12M H 0.1954 0.5187 0.8885 0.259 Uiso 1 1 calc R . .
H12N H 0.1978 0.4870 0.8545 0.259 Uiso 1 1 calc R . .
N7S N 0.0612(7) -0.1048(11) 1.1742(11) 0.096(14) Uiso 1 1 d . . .
C13S C 0.0457(9) -0.0863(13) 1.1864(14) 0.084(16) Uiso 1 1 d . . .
C14S C 0.0265(9) -0.0644(13) 1.2096(14) 0.13(2) Uiso 1 1 d . . .
H14A H 0.0133 -0.0822 1.2173 0.189 Uiso 1 1 calc R . .
H14M H 0.0197 -0.0434 1.1936 0.189 Uiso 1 1 calc R . .
H14N H 0.0341 -0.0533 1.2331 0.189 Uiso 1 1 calc R . .
N8S N 0.1895(5) 0.7252(8) 0.8961(9) 0.045(9) Uiso 1 1 d . . .
C15S C 0.2045(7) 0.7354(11) 0.9191(13) 0.051(13) Uiso 1 1 d . . .
C16S C 0.2196(6) 0.7472(9) 0.9467(10) 0.037(11) Uiso 1 1 d . . .
H16G H 0.2101 0.7572 0.9688 0.055 Uiso 1 1 calc R . .
H16M H 0.2302 0.7679 0.9365 0.055 Uiso 1 1 calc R . .
H16N H 0.2298 0.7253 0.9554 0.055 Uiso 1 1 calc R . .
N9S N -0.0663(7) -0.6000(10) 1.2968(11) 0.081(12) Uiso 1 1 d . . .
C17S C -0.0507(8) -0.5797(12) 1.2875(12) 0.061(14) Uiso 1 1 d . . .
C18S C -0.0302(6) -0.5504(10) 1.2729(11) 0.065(13) Uiso 1 1 d . . .
H18A H -0.0145 -0.5568 1.2853 0.098 Uiso 1 1 calc R . .
H18C H -0.0350 -0.5238 1.2798 0.098 Uiso 1 1 calc R . .
H18N H -0.0286 -0.5525 1.2444 0.098 Uiso 1 1 calc R . .
N10S N 0.2162(6) 0.7142(9) 1.1222(10) 0.063(11) Uiso 1 1 d . . .
C19S C 0.2246(7) 0.7224(11) 1.0924(13) 0.050(13) Uiso 1 1 d . . .
C20S C 0.2344(6) 0.7400(10) 1.0560(10) 0.048(12) Uiso 1 1 d . . .
H20A H 0.2215 0.7553 1.0432 0.072 Uiso 1 1 calc R . .
H20M H 0.2399 0.7193 1.0383 0.072 Uiso 1 1 calc R . .
H20N H 0.2483 0.7569 1.0623 0.072 Uiso 1 1 calc R . .
N11S N -0.1742(10) -0.4931(16) 1.3736(18) 0.20(2) Uiso 1 1 d . . .
C21S C -0.1900(12) -0.4826(19) 1.342(2) 0.16(3) Uiso 1 1 d . . .
C22S C -0.1951(10) -0.4748(16) 1.3059(18) 0.17(3) Uiso 1 1 d . . .
H22L H -0.1958 -0.4991 1.2909 0.256 Uiso 1 1 calc R . .
H22M H -0.1824 -0.4578 1.2950 0.256 Uiso 1 1 calc R . .
H22N H -0.2111 -0.4617 1.3044 0.256 Uiso 1 1 calc R . .
O1M O 0.1469(6) -0.4448(12) 1.2955(13) 0.181(19) Uani 1 1 d D . .
C1M C 0.1563(12) -0.4140(17) 1.2690(18) 0.20(4) Uiso 1 1 d D . .
H1M1 H 0.1430 -0.4048 1.2522 0.295 Uiso 1 1 calc R . .
H1M2 H 0.1696 -0.4246 1.2529 0.295 Uiso 1 1 calc R . .
H1M3 H 0.1626 -0.3923 1.2846 0.295 Uiso 1 1 calc R . .
O2M O 0.0306(9) 0.2381(11) 1.4443(14) 0.20(2) Uani 1 1 d D . .
C2M C 0.0546(10) 0.258(2) 1.443(2) 0.24(4) Uiso 1 1 d D . .
H2M1 H 0.0622 0.2575 1.4690 0.364 Uiso 1 1 calc R . .
H2M2 H 0.0522 0.2853 1.4349 0.364 Uiso 1 1 calc R . .
H2M3 H 0.0654 0.2450 1.4243 0.364 Uiso 1 1 calc R . .
O3M O 0.3646(8) 0.7094(12) 1.1890(13) 0.194(18) Uani 1 1 d DU . .
C3M C 0.3803(11) 0.7306(17) 1.2172(17) 0.19(3) Uiso 1 1 d DU . .
H3M1 H 0.3711 0.7528 1.2279 0.282 Uiso 1 1 calc R . .
H3M2 H 0.3951 0.7401 1.2039 0.282 Uiso 1 1 calc R . .
H3M3 H 0.3850 0.7131 1.2385 0.282 Uiso 1 1 calc R . .
OW1 O -0.0445(5) 0.0418(8) 0.9033(10) 0.110(12) Uani 1 1 d . . .
OW2 O -0.0039(7) -0.0039(10) 1.0822(11) 0.166(15) Uani 1 1 d . . .

loop_
_atom_site_aniso_label
_atom_site_aniso_U_11
_atom_site_aniso_U_22
_atom_site_aniso_U_33
_atom_site_aniso_U_23
_atom_site_aniso_U_13
_atom_site_aniso_U_12
Co1 0.057(4) 0.040(4) 0.031(5) 0.002(4) 0.005(4) 0.003(4)
Co2 0.048(4) 0.029(4) 0.031(4) 0.004(4) 0.000(4) -0.004(3)
Co3 0.045(4) 0.041(4) 0.042(5) -0.003(4) 0.002(4) 0.001(4)
Co4 0.050(4) 0.053(5) 0.045(5) -0.002(4) 0.001(4) 0.000(4)
Co5 0.042(4) 0.041(4) 0.043(5) -0.003(4) 0.011(4) 0.004(4)
Co6 0.057(5) 0.047(5) 0.071(6) 0.016(4) 0.001(4) 0.003(4)
Co7 0.048(4) 0.035(4) 0.052(5) -0.002(4) -0.001(4) 0.003(4)
Co8 0.074(5) 0.054(5) 0.081(6) 0.014(5) 0.017(5) 0.014(4)
S1 0.050(7) 0.056(7) 0.042(8) -0.017(7) -0.002(6) -0.010(6)
O1 0.064(18) 0.025(16) 0.043(19) 0.021(14) 0.020(16) 0.009(15)
S2 0.065(8) 0.043(7) 0.037(8) 0.017(6) -0.006(7) 0.002(6)
O2 0.045(17) 0.055(19) 0.05(2) 0.022(16) -0.010(17) 0.005(15)
S3 0.050(7) 0.038(7) 0.049(8) 0.013(6) 0.015(6) 0.009(6)
O3 0.064(18) 0.037(17) 0.05(2) -0.017(15) 0.012(16) -0.011(15)
S4 0.060(7) 0.030(7) 0.046(8) 0.000(6) 0.002(7) -0.006(6)
O4 0.046(17) 0.056(18) 0.036(18) 0.029(16) 0.037(16) -0.027(15)
S5 0.061(7) 0.024(6) 0.037(8) 0.007(6) -0.009(7) 0.013(6)
O5 0.025(15) 0.048(17) 0.037(18) -0.002(14) 0.005(14) 0.007(15)
S6 0.059(7) 0.023(7) 0.055(8) -0.001(6) -0.006(7) -0.006(6)
O6 0.036(17) 0.057(19) 0.07(2) -0.029(19) -0.023(16) 0.015(15)
S7 0.067(8) 0.039(7) 0.040(8) -0.008(6) -0.002(7) 0.000(6)
O7 0.08(2) 0.029(17) 0.06(2) -0.017(16) 0.017(16) 0.016(15)
S8 0.048(7) 0.066(8) 0.037(8) 0.009(7) 0.001(6) -0.002(6)
O8 0.060(18) 0.030(16) 0.005(16) 0.013(14) -0.020(13) 0.010(13)
S9 0.056(7) 0.052(8) 0.052(9) -0.009(7) -0.007(7) 0.005(6)
O9 0.042(18) 0.060(18) 0.019(17) -0.017(14) 0.004(14) 0.004(15)
S10 0.068(8) 0.058(8) 0.051(9) 0.000(7) 0.010(7) -0.007(7)
O10 0.067(19) 0.044(18) 0.07(2) 0.021(18) 0.004(17) -0.032(16)
S11 0.038(7) 0.072(8) 0.044(8) 0.006(7) -0.009(6) 0.000(6)
O11 0.036(18) 0.09(2) 0.028(19) 0.030(16) 0.006(15) -0.007(16)
S12 0.058(8) 0.063(8) 0.040(8) -0.005(7) -0.011(7) 0.003(6)
O12 0.058(18) 0.062(19) 0.02(2) -0.001(16) 0.021(15) 0.005(15)
S13 0.041(7) 0.067(8) 0.048(8) -0.003(7) 0.007(7) -0.002(6)
O13 0.06(2) 0.10(2) 0.04(2) -0.018(18) 0.025(17) -0.019(19)
S14 0.063(8) 0.038(7) 0.049(8) -0.001(6) 0.014(7) 0.006(6)
O14 0.11(2) 0.08(2) 0.005(19) 0.011(16) 0.042(17) 0.037(18)
S15 0.045(7) 0.055(8) 0.074(9) 0.012(7) -0.003(7) 0.008(6)
O15 0.052(17) 0.022(17) 0.06(2) 0.015(15) 0.011(15) 0.018(14)
S16 0.088(9) 0.094(10) 0.062(10) 0.025(8) 0.007(8) -0.009(8)
O16 0.10(2) 0.07(2) 0.018(19) 0.016(16) 0.006(18) -0.009(18)
S17 0.070(8) 0.078(9) 0.053(9) 0.011(8) -0.005(7) 0.009(7)
O17 0.07(2) 0.09(2) 0.04(2) -0.015(18) -0.022(18) -0.010(18)
S18 0.072(8) 0.049(8) 0.073(10) 0.035(7) 0.021(8) 0.010(7)
O18 0.055(18) 0.059(19) 0.06(2) -0.003(17) 0.021(16) -0.014(16)
S19 0.045(7) 0.046(7) 0.072(10) 0.003(7) -0.003(7) 0.001(6)
O19 0.039(18) 0.062(19) 0.07(2) 0.014(17) -0.003(17) 0.005(15)
S20 0.063(8) 0.036(7) 0.063(9) -0.010(7) 0.002(7) 0.007(6)
O20 0.069(19) 0.043(18) 0.06(2) -0.002(17) -0.003(17) 0.005(16)
S21 0.054(8) 0.059(8) 0.050(9) -0.010(7) 0.013(7) -0.003(6)
O21 0.057(18) 0.030(16) 0.04(2) -0.005(15) -0.006(15) 0.003(14)
S22 0.058(8) 0.071(9) 0.092(11) -0.003(8) 0.013(8) -0.011(7)
O22 0.058(19) 0.10(2) 0.03(2) -0.012(18) -0.007(17) -0.005(18)
S23 0.090(9) 0.065(9) 0.108(12) 0.015(9) 0.037(9) 0.018(8)
O23 0.07(2) 0.044(18) 0.09(3) -0.005(18) 0.02(2) 0.008(16)
S24 0.085(9) 0.043(8) 0.076(10) 0.010(7) 0.003(8) -0.006(7)
O24 0.14(3) 0.06(2) 0.04(2) -0.009(18) 0.02(2) 0.00(2)
O1M 0.10(3) 0.20(4) 0.25(5) -0.05(4) -0.01(3) 0.09(3)
O2M 0.24(5) 0.11(3) 0.25(5) -0.03(3) 0.03(4) 0.08(3)
O3M 0.19(4) 0.19(4) 0.21(4) 0.08(3) 0.02(4) 0.04(3)
OW1 0.10(2) 0.07(2) 0.15(3) 0.01(2) 0.01(2) -0.032(19)
OW2 0.20(4) 0.13(3) 0.17(4) 0.06(3) -0.02(3) -0.02(3)

loop_
_atom_type_symbol
_atom_type_description
_atom_type_scat_dispersion_real
_atom_type_scat_dispersion_imag
_atom_type_scat_source
C C 0.0181 0.0091 'International Tables Vol C Tables 4.2.6.8 and 6.1.1.4'
H H 0.0000 0.0000 'International Tables Vol C Tables 4.2.6.8 and 6.1.1.4'
N N 0.0311 0.0180 'International Tables Vol C Tables 4.2.6.8 and 6.1.1.4'
O O 0.0492 0.0322 'International Tables Vol C Tables 4.2.6.8 and 6.1.1.4'
S S 0.3331 0.5567 'International Tables Vol C Tables 4.2.6.8 and 6.1.1.4'
Co Co -2.3653 3.6143 'International Tables Vol C Tables 4.2.6.8 and 6.1.1.4'

loop_
_geom_angle_atom_site_label_1
_geom_angle_atom_site_label_2
_geom_angle_atom_site_label_3
_geom_angle
_geom_angle_site_symmetry_1
_geom_angle_site_symmetry_3
_geom_angle_publ_flag
N3A Co1 N1A 99.7(12) . . ?
N3A Co1 N2A 97.0(11) . . ?
N1A Co1 N2A 95.9(10) . . ?
N3A Co1 S1 168.3(9) . . ?
N1A Co1 S1 72.3(9) . . ?
N2A Co1 S1 92.4(8) . . ?
N3A Co1 S3 70.9(9) . . ?
N1A Co1 S3 92.1(7) . . ?
N2A Co1 S3 166.6(8) . . ?
S1 Co1 S3 100.3(4) . . ?
N3A Co1 S2 89.1(8) . . ?
N1A Co1 S2 166.5(8) . . ?
N2A Co1 S2 72.8(9) . . ?
S1 Co1 S2 100.3(4) . . ?
S3 Co1 S2 100.5(4) . . ?
N4A Co2 N6A 97.3(12) . . ?
N4A Co2 N5A 96.0(12) . . ?
N6A Co2 N5A 95.1(10) . . ?
N4A Co2 S5 92.0(9) . . ?
N6A Co2 S5 166.0(8) . . ?
N5A Co2 S5 73.5(8) . . ?
N4A Co2 S6 168.2(10) . . ?
N6A Co2 S6 72.5(8) . . ?
N5A Co2 S6 90.8(8) . . ?
S5 Co2 S6 99.1(4) . . ?
N4A Co2 S4 72.0(10) . . ?
N6A Co2 S4 94.1(8) . . ?
N5A Co2 S4 165.8(8) . . ?
S5 Co2 S4 98.7(4) . . ?
S6 Co2 S4 102.4(4) . . ?
N9A Co3 N7A 98.5(12) . . ?
N9A Co3 N8A 95.6(11) . . ?
N7A Co3 N8A 98.2(12) . . ?
N9A Co3 S7 168.4(9) . . ?
N7A Co3 S7 72.2(10) . . ?
N8A Co3 S7 92.6(8) . . ?
N9A Co3 S8 90.7(9) . . ?
N7A Co3 S8 166.5(9) . . ?
N8A Co3 S8 71.0(9) . . ?
S7 Co3 S8 99.7(4) . . ?
N9A Co3 S9 72.1(9) . . ?
N7A Co3 S9 93.0(9) . . ?
N8A Co3 S9 164.6(9) . . ?
S7 Co3 S9 101.0(4) . . ?
S8 Co3 S9 99.2(4) . . ?
N10A Co4 N12A 99.1(13) . . ?
N10A Co4 N11A 98.9(13) . . ?
N12A Co4 N11A 100.1(13) . . ?
N10A Co4 S12 91.0(10) . . ?
N12A Co4 S12 70.2(11) . . ?
N11A Co4 S12 167.3(9) . . ?
N10A Co4 S10 73.6(10) . . ?
N12A Co4 S10 164.5(11) . . ?
N11A Co4 S10 94.5(8) . . ?
S12 Co4 S10 95.9(4) . . ?
N10A Co4 S11 165.3(10) . . ?
N12A Co4 S11 93.7(9) . . ?
N11A Co4 S11 71.4(9) . . ?
S12 Co4 S11 100.4(4) . . ?
S10 Co4 S11 95.7(4) . . ?
N10A Co4 C10A 32.2(11) . . ?
N12A Co4 C10A 130.4(13) . . ?
N11A Co4 C10A 97.6(12) . . ?
S12 Co4 C10A 95.0(9) . . ?
S10 Co4 C10A 41.5(9) . . ?
S11 Co4 C10A 136.0(10) . . ?
N10A Co4 C11A 129.5(13) . . ?
N12A Co4 C11A 97.3(13) . . ?
N11A Co4 C11A 31.0(10) . . ?
S12 Co4 C11A 139.5(9) . . ?
S10 Co4 C11A 97.8(9) . . ?
S11 Co4 C11A 40.5(9) . . ?
C10A Co4 C11A 120.0(12) . . ?
N13A Co5 N15A 97.3(13) . . ?
N13A Co5 N14A 97.1(13) . . ?
N15A Co5 N14A 97.0(12) . . ?
N13A Co5 S15 91.1(9) . . ?
N15A Co5 S15 71.7(9) . . ?
N14A Co5 S15 167.0(10) . . ?
N13A Co5 S13 72.6(10) . . ?
N15A Co5 S13 166.6(10) . . ?
N14A Co5 S13 93.1(9) . . ?
S15 Co5 S13 99.1(4) . . ?
N13A Co5 S14 168.8(10) . . ?
N15A Co5 S14 91.1(9) . . ?
N14A Co5 S14 74.5(10) . . ?
S15 Co5 S14 98.6(4) . . ?
S13 Co5 S14 100.0(4) . . ?
N13A Co5 C14A 129.9(12) . . ?
N15A Co5 C14A 94.8(12) . . ?
N14A Co5 C14A 33.0(11) . . ?
S15 Co5 C14A 138.8(10) . . ?
S13 Co5 C14A 98.4(9) . . ?
S14 Co5 C14A 41.5(9) . . ?
N13A Co5 C13A 32.4(11) . . ?
N15A Co5 C13A 129.6(13) . . ?
N14A Co5 C13A 93.8(13) . . ?
S15 Co5 C13A 98.5(9) . . ?
S13 Co5 C13A 40.4(9) . . ?
S14 Co5 C13A 139.0(10) . . ?
C14A Co5 C13A 118.6(13) . . ?
N16A Co6 N17A 98.5(13) . . ?
N16A Co6 N18A 100.0(14) . . ?
N17A Co6 N18A 98.3(13) . . ?
N16A Co6 S16 70.9(11) . . ?
N17A Co6 S16 91.6(9) . . ?
N18A Co6 S16 167.5(10) . . ?
N16A Co6 S17 164.6(11) . . ?
N17A Co6 S17 70.9(10) . . ?
N18A Co6 S17 92.7(9) . . ?
S16 Co6 S17 97.7(5) . . ?
N16A Co6 S18 93.9(9) . . ?
N17A Co6 S18 165.2(10) . . ?
N18A Co6 S18 71.5(10) . . ?
S16 Co6 S18 100.0(4) . . ?
S17 Co6 S18 98.4(5) . . ?
N19A Co7 N20A 96.2(13) . . ?
N19A Co7 N21A 101.6(13) . . ?
N20A Co7 N21A 98.9(13) . . ?
N19A Co7 S19 70.9(10) . . ?
N20A Co7 S19 92.4(8) . . ?
N21A Co7 S19 167.2(11) . . ?
N19A Co7 S21 94.4(10) . . ?
N20A Co7 S21 166.3(9) . . ?
N21A Co7 S21 70.5(10) . . ?
S19 Co7 S21 99.2(4) . . ?
N19A Co7 S20 165.3(10) . . ?
N20A Co7 S20 71.7(9) . . ?
N21A Co7 S20 88.8(9) . . ?
S19 Co7 S20 100.6(4) . . ?
S21 Co7 S20 98.9(4) . . ?
N19A Co7 C21A 98.4(12) . . ?
N20A Co7 C21A 131.1(12) . . ?
N21A Co7 C21A 32.5(11) . . ?
S19 Co7 C21A 136.4(10) . . ?
S21 Co7 C21A 38.1(9) . . ?
S20 Co7 C21A 95.9(9) . . ?
N23A Co8 N24A 97.6(13) . . ?
N23A Co8 N22A 99.0(14) . . ?
N24A Co8 N22A 96.8(13) . . ?
N23A Co8 S23 70.6(11) . . ?
N24A Co8 S23 92.2(9) . . ?
N22A Co8 S23 167.1(10) . . ?
N23A Co8 S24 164.7(11) . . ?
N24A Co8 S24 72.2(10) . . ?
N22A Co8 S24 93.7(9) . . ?
S23 Co8 S24 97.9(5) . . ?
N23A Co8 S22 94.4(10) . . ?
N24A Co8 S22 164.6(10) . . ?
N22A Co8 S22 71.7(11) . . ?
S23 Co8 S22 100.9(5) . . ?
S24 Co8 S22 97.7(5) . . ?
C1A S1 Co1 77.0(14) . . ?
C1C N1A C1A 118(4) . . ?
C1C N1A Co1 140(3) . . ?
C1A N1A Co1 101(3) . . ?
N1A C1A N1B 126(4) . . ?
N1A C1A S1 110(3) . . ?
N1B C1A S1 125(3) . . ?
C1B N1B C1A 114(3) . . ?
N1B C1B N1D 119(4) . . ?
N1B C1B N1C 122(4) . . ?
N1D C1B N1C 119(4) . . ?
C1C N1C C1B 117(4) . . ?
O1 C1C N1A 122(4) . . ?
O1 C1C N1C 116(4) . . ?
N1A C1C N1C 122(4) . . ?
C1B N1D C1F 126(4) . . ?
C1B N1D C1D 121(3) . . ?
C1F N1D C1D 112(3) . . ?
N1D C1D C1E 111(3) . . ?
N1D C1F C1G 114(3) . . ?
C2A S2 Co1 79.6(14) . . ?
C2C N2A C2A 126(3) . . ?
C2C N2A Co1 137(3) . . ?
C2A N2A Co1 97(2) . . ?
N2B C2A N2A 120(3) . . ?
N2B C2A S2 129(3) . . ?
N2A C2A S2 111(3) . . ?
C2B N2B C2A 114(3) . . ?
N2C C2B N2B 125(4) . . ?
N2C C2B N2D 118(4) . . ?
N2B C2B N2D 118(4) . . ?
C2B N2C C2C 125(3) . . ?
O2 C2C N2A 129(4) . . ?
O2 C2C N2C 121(4) . . ?
N2A C2C N2C 109(4) . . ?
C2B N2D C2D 120(3) . . ?
C2B N2D C2F 123(3) . . ?
C2D N2D C2F 117(3) . . ?
N2D C2D C2E 114(3) . . ?
C2G C2F N2D 110(3) . . ?
C3A S3 Co1 78.2(15) . . ?
C3A N3A C3C 118(3) . . ?
C3A N3A Co1 103(2) . . ?
C3C N3A Co1 139(3) . . ?
N3A C3A N3B 127(4) . . ?
N3A C3A S3 108(3) . . ?
N3B C3A S3 125(3) . . ?
C3B N3B C3A 116(3) . . ?
N3D C3B N3B 120(4) . . ?
N3D C3B N3C 120(4) . . ?
N3B C3B N3C 119(4) . . ?
C3B N3C C3C 124(3) . . ?
O3 C3C N3A 125(4) . . ?
O3 C3C N3C 118(3) . . ?
N3A C3C N3C 116(4) . . ?
C3B N3D C3F 123(3) . . ?
C3B N3D C3D 120(3) . . ?
C3F N3D C3D 117(3) . . ?
C3E C3D N3D 109(3) . . ?
N3D C3F C3G 113(3) . . ?
C4A S4 Co2 78.5(16) . . ?
C4A N4A C4C 123(3) . . ?
C4A N4A Co2 102(3) . . ?
C4C N4A Co2 134(3) . . ?
N4B C4A N4A 129(4) . . ?
N4B C4A S4 123(3) . . ?
N4A C4A S4 107(3) . . ?
C4A N4B C4B 113(4) . . ?
N4B C4B N4C 121(4) . . ?
N4B C4B N4D 120(4) . . ?
N4C C4B N4D 118(4) . . ?
C4B N4C C4C 130(3) . . ?
O4 C4C N4A 132(4) . . ?
O4 C4C N4C 126(3) . . ?
N4A C4C N4C 102(3) . . ?
C4B N4D C4F 126(3) . . ?
C4B N4D C4D 119(3) . . ?
C4F N4D C4D 115(3) . . ?
C4E C4D N4D 104(4) . . ?
N4D C4F C4G 110(3) . . ?
C5A S5 Co2 80.9(12) . . ?
C5C N5A C5A 119(3) . . ?
C5C N5A Co2 142(3) . . ?
C5A N5A Co2 99(2) . . ?
N5B C5A N5A 125(3) . . ?
N5B C5A S5 129(3) . . ?
N5A C5A S5 106(2) . . ?
C5A N5B C5B 113(3) . . ?
N5D C5B N5C 119(3) . . ?
N5D C5B N5B 117(3) . . ?
N5C C5B N5B 125(3) . . ?
C5B N5C C5C 123(3) . . ?
O5 C5C N5A 122(4) . . ?
O5 C5C N5C 124(4) . . ?
N5A C5C N5C 114(4) . . ?
C5B N5D C5F 124(3) . . ?
C5B N5D C5D 119(3) . . ?
C5F N5D C5D 117(3) . . ?
N5D C5D C5E 112(3) . . ?
N5D C5F C5G 115(3) . . ?
C6A S6 Co2 78.4(13) . . ?
C6C N6A C6A 124(3) . . ?
C6C N6A Co2 138(3) . . ?
C6A N6A Co2 98(2) . . ?
N6B C6A N6A 121(3) . . ?
N6B C6A S6 128(3) . . ?
N6A C6A S6 111(2) . . ?
C6A N6B C6B 123(3) . . ?
N6D C6B N6B 126(4) . . ?
N6D C6B N6C 124(4) . . ?
N6B C6B N6C 109(3) . . ?
C6C N6C C6B 133(3) . . ?
O6 C6C N6C 125(4) . . ?
O6 C6C N6A 125(4) . . ?
N6C C6C N6A 108(4) . . ?
C6B N6D C6F 128(4) . . ?
C6B N6D C6D 119(3) . . ?
C6F N6D C6D 113(3) . . ?
C6E C6D N6D 111(3) . . ?
C6G C6F N6D 108(4) . . ?
C7A S7 Co3 77.9(14) . . ?
C7C N7A C7A 123(4) . . ?
C7C N7A Co3 137(3) . . ?
C7A N7A Co3 100(3) . . ?
N7B C7A N7A 125(4) . . ?
N7B C7A S7 124(3) . . ?
N7A C7A S7 110(3) . . ?
C7A N7B C7B 113(3) . . ?
N7B C7B N7D 122(4) . . ?
N7B C7B N7C 123(4) . . ?
N7D C7B N7C 115(3) . . ?
C7B N7C C7C 121(3) . . ?
O7 C7C N7A 129(4) . . ?
O7 C7C N7C 118(4) . . ?
N7A C7C N7C 113(4) . . ?
C7B N7D C7D 115(3) . . ?
C7B N7D C7F 126(3) . . ?
C7D N7D C7F 119(3) . . ?
N7D C7D C7E 110(3) . . ?
N7D C7F C7G 110(3) . . ?
C8A S8 Co3 80.5(14) . . ?
C8C N8A C8A 123(3) . . ?
C8C N8A Co3 132(2) . . ?
C8A N8A Co3 105(2) . . ?
N8B C8A N8A 127(3) . . ?
N8B C8A S8 129(3) . . ?
N8A C8A S8 104(3) . . ?
C8B N8B C8A 117(3) . . ?
N8B C8B N8D 123(4) . . ?
N8B C8B N8C 119(3) . . ?
N8D C8B N8C 118(3) . . ?
C8B N8C C8C 127(3) . . ?
O8 C8C N8A 135(4) . . ?
O8 C8C N8C 119(3) . . ?
N8A C8C N8C 106(3) . . ?
C8B N8D C8F 128(3) . . ?
C8B N8D C8D 116(3) . . ?
C8F N8D C8D 116(3) . . ?
N8D C8D C8E 107(3) . . ?
N8D C8F C8G 116(3) . . ?
C9A S9 Co3 77.6(13) . . ?
C9A N9A C9C 118(3) . . ?
C9A N9A Co3 102(2) . . ?
C9C N9A Co3 140(3) . . ?
N9A C9A N9B 128(3) . . ?
N9A C9A S9 108(3) . . ?
N9B C9A S9 124(3) . . ?
C9B N9B C9A 111(3) . . ?
N9C C9B N9D 123(3) . . ?
N9C C9B N9B 124(3) . . ?
N9D C9B N9B 114(3) . . ?
C9B N9C C9C 126(3) . . ?
O9 C9C N9C 128(4) . . ?
O9 C9C N9A 119(4) . . ?
N9C C9C N9A 113(4) . . ?
C9B N9D C9F 120(3) . . ?
C9B N9D C9D 124(3) . . ?
C9F N9D C9D 116(3) . . ?
C9E C9D N9D 113(4) . . ?
N9D C9F C9G 110(3) . . ?
C10A S10 Co4 75.5(15) . . ?
C10C N10A C10A 114(4) . . ?
C10C N10A Co4 146(3) . . ?
C10A N10A Co4 100(3) . . ?
N10A C10A N10B 128(4) . . ?
N10A C10A S10 110(3) . . ?
N10B C10A S10 121(3) . . ?
N10A C10A Co4 47(2) . . ?
N10B C10A Co4 175(3) . . ?
S10 C10A Co4 63.0(13) . . ?
C10B N10B C10A 112(3) . . ?
N10C C10B N10D 121(4) . . ?
N10C C10B N10B 124(4) . . ?
N10D C10B N10B 115(3) . . ?
C10B N10C C10C 117(4) . . ?
O10 C10C N10A 123(5) . . ?
O10 C10C N10C 112(5) . . ?
N10A C10C N10C 125(5) . . ?
C10B N10D C10D 122(3) . . ?
C10B N10D C10F 120(3) . . ?
C10D N10D C10F 117(3) . . ?
N10D C10D C10E 107(3) . . ?
C10G C10F N10D 106(3) . . ?
C11A S11 Co4 76.6(14) . . ?
C11A N11A C11C 128(4) . . ?
C11A N11A Co4 99(3) . . ?
C11C N11A Co4 133(3) . . ?
N11A C11A N11B 122(4) . . ?
N11A C11A S11 113(3) . . ?
N11B C11A S11 125(3) . . ?
N11A C11A Co4 50(2) . . ?
N11B C11A Co4 171(3) . . ?
S11 C11A Co4 62.9(13) . . ?
C11A N11B C11B 118(3) . . ?
N11D C11B N11C 119(4) . . ?
N11D C11B N11B 124(4) . . ?
N11C C11B N11B 118(4) . . ?
C11B N11C C11C 125(3) . . ?
O11 C11C N11A 130(4) . . ?
O11 C11C N11C 120(4) . . ?
N11A C11C N11C 110(4) . . ?
C11B N11D C11F 122(3) . . ?
C11B N11D C11D 117(3) . . ?
C11F N11D C11D 121(3) . . ?
N11D C11D C11E 112(3) . . ?
N11D C11F C11G 113(3) . . ?
C12A S12 Co4 78.0(15) . . ?
C12A N12A C12C 120(4) . . ?
C12A N12A Co4 102(3) . . ?
C12C N12A Co4 137(3) . . ?
N12A C12A N12B 127(4) . . ?
N12A C12A S12 109(3) . . ?
N12B C12A S12 124(3) . . ?
C12A N12B C12B 113(4) . . ?
N12C C12B N12D 122(5) . . ?
N12C C12B N12B 123(4) . . ?
N12D C12B N12B 114(4) . . ?
C12B N12C C12C 117(4) . . ?
O12 C12C N12A 127(4) . . ?
O12 C12C N12C 113(4) . . ?
N12A C12C N12C 119(4) . . ?
C12B N12D C12F 121(4) . . ?
C12B N12D C12D 122(4) . . ?
C12F N12D C12D 113(4) . . ?
C12E C12D N12D 91(4) . . ?
N12D C12F C12G 120(4) . . ?
C13A S13 Co5 76.5(16) . . ?
C13C N13A C13A 122(4) . . ?
C13C N13A Co5 139(3) . . ?
C13A N13A Co5 98(3) . . ?
N13A C13A N13B 124(4) . . ?
N13A C13A S13 112(3) . . ?
N13B C13A S13 123(3) . . ?
N13A C13A Co5 50(2) . . ?
N13B C13A Co5 173(3) . . ?
S13 C13A Co5 63.0(15) . . ?
C13A N13B C13B 114(3) . . ?
N13D C13B N13C 118(4) . . ?
N13D C13B N13B 120(4) . . ?
N13C C13B N13B 123(4) . . ?
C13B N13C C13C 119(4) . . ?
O13 C13C N13A 129(5) . . ?
O13 C13C N13C 114(5) . . ?
N13A C13C N13C 117(4) . . ?
C13B N13D C13F 127(3) . . ?
C13B N13D C13D 120(4) . . ?
C13F N13D C13D 113(3) . . ?
C13E C13D N13D 118(4) . . ?
N13D C13F C13G 110(3) . . ?
C14A S14 Co5 74.8(15) . . ?
C14A N14A C14C 130(4) . . ?
C14A N14A Co5 94(3) . . ?
C14C N14A Co5 136(3) . . ?
N14A C14A N14B 124(3) . . ?
N14A C14A S14 117(3) . . ?
N14B C14A S14 119(3) . . ?
N14A C14A Co5 53(2) . . ?
N14B C14A Co5 177(3) . . ?
S14 C14A Co5 63.7(13) . . ?
C14B N14B C14A 113(3) . . ?
N14D C14B N14B 121(4) . . ?
N14D C14B N14C 121(4) . . ?
N14B C14B N14C 119(3) . . ?
C14B N14C C14C 131(3) . . ?
O14 C14C N14A 129(4) . . ?
O14 C14C N14C 127(4) . . ?
N14A C14C N14C 103(3) . . ?
C14B N14D C14F 121(3) . . ?
C14B N14D C14D 120(3) . . ?
C14F N14D C14D 119(3) . . ?
N14D C14D C14E 108(3) . . ?
N14D C14F C14G 115(3) . . ?
C15A S15 Co5 78.2(15) . . ?
C15A N15A C15C 120(3) . . ?
C15A N15A Co5 102(3) . . ?
C15C N15A Co5 138(3) . . ?
N15B C15A N15A 130(4) . . ?
N15B C15A S15 122(3) . . ?
N15A C15A S15 108(3) . . ?
C15A N15B C15B 112(3) . . ?
N15C C15B N15B 120(3) . . ?
N15C C15B N15D 118(3) . . ?
N15B C15B N15D 121(3) . . ?
C15B N15C C15C 124(3) . . ?
O15 C15C N15A 127(4) . . ?
O15 C15C N15C 120(3) . . ?
N15A C15C N15C 113(3) . . ?
C15B N15D C15F 122(3) . . ?
C15B N15D C15D 115(3) . . ?
C15F N15D C15D 121(3) . . ?
N15D C15D C15E 114(4) . . ?
N15D C15F C15G 108(3) . . ?
C16A S16 Co6 78.5(17) . . ?
C16A N16A C16C 122(4) . . ?
C16A N16A Co6 103(3) . . ?
C16C N16A Co6 135(3) . . ?
N16A C16A N16B 128(4) . . ?
N16A C16A S16 108(4) . . ?
N16B C16A S16 125(4) . . ?
C16B N16B C16A 116(4) . . ?
N16D C16B N16B 126(5) . . ?
N16D C16B N16C 117(5) . . ?
N16B C16B N16C 117(4) . . ?
C16B N16C C16C 125(4) . . ?
O16 C16C N16A 132(4) . . ?
O16 C16C N16C 114(4) . . ?
N16A C16C N16C 113(4) . . ?
C16B N16D C16F 128(4) . . ?
C16B N16D C16D 115(6) . . ?
C16F N16D C16D 111(5) . . ?
N16D C16D C16E 113.7(18) . . ?
N16D C16F C16G 110(4) . . ?
C17A S17 Co6 78.4(13) . . ?
C17A N17A C17C 123(3) . . ?
C17A N17A Co6 102(2) . . ?
C17C N17A Co6 134(3) . . ?
N17A C17A N17B 130(3) . . ?
N17A C17A S17 108(3) . . ?
N17B C17A S17 122(3) . . ?
C17B N17B C17A 110(4) . . ?
N17B C17B N17D 122(4) . . ?
N17B C17B N17C 125(4) . . ?
N17D C17B N17C 112(4) . . ?
C17B N17C C17C 129(4) . . ?
O17 C17C N17C 129(4) . . ?
O17 C17C N17A 129(4) . . ?
N17C C17C N17A 102(3) . . ?
C17B N17D C17D 118(4) . . ?
C17B N17D C17F 131(4) . . ?
C17D N17D C17F 109(4) . . ?
N17D C17D C17E 113.2(17) . . ?
C17G C17F N17D 116(3) . . ?
C18A S18 Co6 79.1(14) . . ?
C18C N18A C18A 114(4) . . ?
C18C N18A Co6 144(3) . . ?
C18A N18A Co6 101(3) . . ?
N18B C18A N18A 125(4) . . ?
N18B C18A S18 127(3) . . ?
N18A C18A S18 108(3) . . ?
C18A N18B C18B 119(4) . . ?
N18D C18B N18B 126(4) . . ?
N18D C18B N18C 113(4) . . ?
N18B C18B N18C 120(4) . . ?
C18C N18C C18B 117(4) . . ?
O18 C18C N18A 118(4) . . ?
O18 C18C N18C 118(4) . . ?
N18A C18C N18C 123(4) . . ?
C18B N18D C18F 126(4) . . ?
C18B N18D C18D 119(4) . . ?
C18F N18D C18D 110(4) . . ?
C18E C18D N18D 115(3) . . ?
C18G C18F N18D 97(4) . . ?
C19A S19 Co7 81.4(12) . . ?
C19C N19A C19A 118(3) . . ?
C19C N19A Co7 136(3) . . ?
C19A N19A Co7 106(2) . . ?
N19B C19A N19A 128(3) . . ?
N19B C19A S19 131(3) . . ?
N19A C19A S19 102(3) . . ?
C19B N19B C19A 113(3) . . ?
N19D C19B N19B 117(4) . . ?
N19D C19B N19C 117(4) . . ?
N19B C19B N19C 126(4) . . ?
C19B N19C C19C 122(4) . . ?
O19 C19C N19A 129(4) . . ?
O19 C19C N19C 118(4) . . ?
N19A C19C N19C 113(4) . . ?
C19B N19D C19D 123(4) . . ?
C19B N19D C19F 127(4) . . ?
C19D N19D C19F 109(3) . . ?
N19D C19D C19E 110(4) . . ?
N19D C19F C19G 92(4) . . ?
C20A S20 Co7 79.8(14) . . ?
C20A N20A C20C 120(3) . . ?
C20A N20A Co7 103(2) . . ?
C20C N20A Co7 137(3) . . ?
N20B C20A N20A 129(4) . . ?
N20B C20A S20 125(3) . . ?
N20A C20A S20 105(3) . . ?
C20A N20B C20B 114(4) . . ?
N20D C20B N20B 126(4) . . ?
N20D C20B N20C 113(4) . . ?
N20B C20B N20C 120(4) . . ?
C20B N20C C20C 127(4) . . ?
O20 C20C N20A 124(4) . . ?
O20 C20C N20C 127(4) . . ?
N20A C20C N20C 108(4) . . ?
C20B N20D C20F 129(4) . . ?
C20B N20D C20D 114(4) . . ?
C20F N20D C20D 117(3) . . ?
N20D C20D C20E 115(4) . . ?
N20D C20F C20G 109(3) . . ?
C21A S21 Co7 79.1(16) . . ?
C21A N21A C21C 126(4) . . ?
C21A N21A Co7 97(3) . . ?
C21C N21A Co7 137(3) . . ?
N21A C21A N21B 114(3) . . ?
N21A C21A S21 113(3) . . ?
N21B C21A S21 132(3) . . ?
N21A C21A Co7 50(2) . . ?
N21B C21A Co7 165(3) . . ?
S21 C21A Co7 62.8(14) . . ?
C21B N21B C21A 123(3) . . ?
N21B C21B N21C 120(4) . . ?
N21B C21B N21D 125(4) . . ?
N21C C21B N21D 115(4) . . ?
C21B N21C C21C 122(4) . . ?
O21 C21C N21A 124(4) . . ?
O21 C21C N21C 122(4) . . ?
N21A C21C N21C 114(4) . . ?
C21B N21D C21D 115(3) . . ?
C21B N21D C21F 123(3) . . ?
C21D N21D C21F 121(3) . . ?
C21E C21D N21D 114(3) . . ?
C21G C21F N21D 108(3) . . ?
C22A S22 Co8 78.3(17) . . ?
C22C N22A C22A 125(4) . . ?
C22C N22A Co8 138(3) . . ?
C22A N22A Co8 97(3) . . ?
N22B C22A N22A 121(4) . . ?
N22B C22A S22 127(3) . . ?
N22A C22A S22 112(3) . . ?
C22B N22B C22A 121(4) . . ?
N22D C22B N22B 130(4) . . ?
N22D C22B N22C 114(4) . . ?
N22B C22B N22C 116(4) . . ?
C22B N22C C22C 127(4) . . ?
O22 C22C N22A 128(5) . . ?
O22 C22C N22C 121(4) . . ?
N22A C22C N22C 111(4) . . ?
C22B N22D C22F 130(4) . . ?
C22B N22D C22D 111(4) . . ?
C22F N22D C22D 119(4) . . ?
C22E C22D N22D 109(4) . . ?
C23A S23 Co8 79.7(17) . . ?
C23A N23A C23C 115(4) . . ?
C23A N23A Co8 102(3) . . ?
C23C N23A Co8 143(4) . . ?
N23A C23A N23B 125(4) . . ?
N23A C23A S23 107(3) . . ?
N23B C23A S23 127(4) . . ?
C23A N23B C23B 119(4) . . ?
N23D C23B N23C 125(5) . . ?
N23D C23B N23B 118(5) . . ?
N23C C23B N23B 117(4) . . ?
C23B N23C C23C 123(4) . . ?
O23 C23C N23A 120(5) . . ?
O23 C23C N23C 118(5) . . ?
N23A C23C N23C 121(5) . . ?
C23B N23D C23F 123(4) . . ?
C23B N23D C23D 121(4) . . ?
C23F N23D C23D 113(3) . . ?
C23E C23D N23D 95(5) . . ?
N22D C22F C22G 116(3) . . ?
N23D C23F C23G 111(3) . . ?
C24A S24 Co8 78.8(15) . . ?
C24C N24A C24A 123(4) . . ?
C24C N24A Co8 139(3) . . ?
C24A N24A Co8 97(3) . . ?
N24B C24A N24A 120(4) . . ?
N24B C24A S24 128(4) . . ?
N24A C24A S24 112(3) . . ?
C24A N24B C24B 122(4) . . ?
N24D C24B N24C 123(5) . . ?
N24D C24B N24B 125(5) . . ?
N24C C24B N24B 113(5) . . ?
C24B N24C C24C 132(4) . . ?
O24 C24C N24A 126(4) . . ?
O24 C24C N24C 124(4) . . ?
N24A C24C N24C 110(4) . . ?
C24B N24D C24F 128(5) . . ?
C24B N24D C24D 118(5) . . ?
C24F N24D C24D 113(4) . . ?
C24E C24D N24D 109(4) . . ?
N24D C24F C24G 100(4) . . ?
N1S C1S C2S 176(5) . . ?
N2S C3S C4S 175(5) . . ?
N3S C5S C6S 173(4) . . ?
N4S C7S C8S 176(5) . . ?
N5S C9S C10S 173(6) . . ?
N6S C11S C12S 159(8) . . ?
N7S C13S C14S 170(5) . . ?
N8S C15S C16S 175(4) . . ?
N9S C17S C18S 177(5) . . ?
N10S C19S C20S 170(4) . . ?
C22S C21S N11S 154(7) . . ?

loop_
_geom_bond_atom_site_label_1
_geom_bond_atom_site_label_2
_geom_bond_distance
_geom_bond_site_symmetry_2
_geom_bond_publ_flag
Co1 N3A 1.92(3) . ?
Co1 N1A 1.95(3) . ?
Co1 N2A 1.96(3) . ?
Co1 S1 2.263(11) . ?
Co1 S3 2.277(11) . ?
Co1 S2 2.289(11) . ?
Co2 N4A 1.94(3) . ?
Co2 N6A 1.94(2) . ?
Co2 N5A 1.98(3) . ?
Co2 S5 2.280(11) . ?
Co2 S6 2.292(11) . ?
Co2 S4 2.311(11) . ?
Co3 N9A 1.89(3) . ?
Co3 N7A 1.95(3) . ?
Co3 N8A 1.96(3) . ?
Co3 S7 2.284(11) . ?
Co3 S8 2.296(12) . ?
Co3 S9 2.300(11) . ?
Co4 N10A 1.84(3) . ?
Co4 N12A 1.94(3) . ?
Co4 N11A 1.94(3) . ?
Co4 S12 2.267(12) . ?
Co4 S10 2.268(12) . ?
Co4 S11 2.280(11) . ?
Co4 C10A 2.46(4) . ?
Co4 C11A 2.49(4) . ?
Co5 N13A 1.92(3) . ?
Co5 N15A 1.92(3) . ?
Co5 N14A 1.99(3) . ?
Co5 S15 2.277(11) . ?
Co5 S13 2.283(11) . ?
Co5 S14 2.293(12) . ?
Co5 C14A 2.47(4) . ?
Co5 C13A 2.49(5) . ?
Co6 N16A 1.91(3) . ?
Co6 N17A 1.93(3) . ?
Co6 N18A 1.95(3) . ?
Co6 S16 2.269(13) . ?
Co6 S17 2.276(13) . ?
Co6 S18 2.286(12) . ?
Co7 N19A 1.89(3) . ?
Co7 N20A 1.94(3) . ?
Co7 N21A 1.95(3) . ?
Co7 S19 2.270(11) . ?
Co7 S21 2.276(12) . ?
Co7 S20 2.281(12) . ?
Co7 C21A 2.51(4) . ?
Co8 N23A 1.93(3) . ?
Co8 N24A 1.95(3) . ?
Co8 N22A 1.96(3) . ?
Co8 S23 2.249(13) . ?
Co8 S24 2.272(12) . ?
Co8 S22 2.290(14) . ?
S1 C1A 1.75(4) . ?
N1A C1C 1.28(4) . ?
N1A C1A 1.29(4) . ?
C1A N1B 1.38(4) . ?
N1B C1B 1.29(4) . ?
C1B N1D 1.32(4) . ?
C1B N1C 1.38(4) . ?
N1C C1C 1.35(4) . ?
C1C O1 1.24(4) . ?
N1D C1F 1.39(4) . ?
N1D C1D 1.46(4) . ?
C1D C1E 1.48(4) . ?
C1F C1G 1.58(4) . ?
S2 C2A 1.64(4) . ?
N2A C2C 1.32(4) . ?
N2A C2A 1.44(4) . ?
C2A N2B 1.36(4) . ?
N2B C2B 1.35(4) . ?
C2B N2C 1.32(4) . ?
C2B N2D 1.35(4) . ?
N2C C2C 1.44(4) . ?
C2C O2 1.18(4) . ?
N2D C2D 1.48(4) . ?
N2D C2F 1.49(4) . ?
C2D C2E 1.49(4) . ?
C2F C2G 1.42(4) . ?
S3 C3A 1.71(4) . ?
N3A C3A 1.32(4) . ?
N3A C3C 1.34(4) . ?
C3A N3B 1.37(4) . ?
N3B C3B 1.33(4) . ?
C3B N3D 1.28(4) . ?
C3B N3C 1.33(4) . ?
N3C C3C 1.40(4) . ?
C3C O3 1.26(4) . ?
N3D C3F 1.42(4) . ?
N3D C3D 1.45(4) . ?
C3D C3E 1.42(4) . ?
C3F C3G 1.51(4) . ?
S4 C4A 1.74(4) . ?
N4A C4A 1.37(4) . ?
N4A C4C 1.44(4) . ?
C4A N4B 1.33(4) . ?
N4B C4B 1.33(4) . ?
C4B N4C 1.34(4) . ?
C4B N4D 1.35(4) . ?
N4C C4C 1.52(4) . ?
C4C O4 1.13(3) . ?
N4D C4F 1.46(4) . ?
N4D C4D 1.48(4) . ?
C4D C4E 1.25(6) . ?
C4F C4G 1.48(4) . ?
S5 C5A 1.74(3) . ?
N5A C5C 1.35(4) . ?
N5A C5A 1.45(3) . ?
C5A N5B 1.31(3) . ?
N5B C5B 1.34(4) . ?
C5B N5D 1.32(4) . ?
C5B N5C 1.34(3) . ?
N5C C5C 1.39(4) . ?
C5C O5 1.18(4) . ?
N5D C5F 1.43(4) . ?
N5D C5D 1.47(4) . ?
C5D C5E 1.50(4) . ?
C5F C5G 1.46(4) . ?
S6 C6A 1.66(3) . ?
N6A C6C 1.38(4) . ?
N6A C6A 1.39(3) . ?
C6A N6B 1.34(3) . ?
N6B C6B 1.38(4) . ?
C6B N6D 1.22(4) . ?
C6B N6C 1.45(4) . ?
N6C C6C 1.38(4) . ?
C6C O6 1.16(4) . ?
N6D C6F 1.50(4) . ?
N6D C6D 1.51(4) . ?
C6D C6E 1.45(4) . ?
C6F C6G 1.42(6) . ?
S7 C7A 1.70(4) . ?
N7A C7C 1.33(4) . ?
N7A C7A 1.35(4) . ?
C7A N7B 1.34(4) . ?
N7B C7B 1.35(4) . ?
C7B N7D 1.37(4) . ?
C7B N7C 1.39(4) . ?
N7C C7C 1.42(4) . ?
C7C O7 1.21(4) . ?
N7D C7D 1.43(4) . ?
N7D C7F 1.52(4) . ?
C7D C7E 1.57(4) . ?
C7F C7G 1.52(4) . ?
S8 C8A 1.77(4) . ?
N8A C8C 1.37(4) . ?
N8A C8A 1.37(4) . ?
C8A N8B 1.30(4) . ?
N8B C8B 1.28(3) . ?
C8B N8D 1.28(3) . ?
C8B N8C 1.40(4) . ?
N8C C8C 1.45(4) . ?
C8C O8 1.17(4) . ?
N8D C8F 1.46(4) . ?
N8D C8D 1.49(4) . ?
C8D C8E 1.56(4) . ?
C8F C8G 1.47(4) . ?
S9 C9A 1.71(3) . ?
N9A C9A 1.36(3) . ?
N9A C9C 1.45(4) . ?
C9A N9B 1.38(4) . ?
N9B C9B 1.38(4) . ?
C9B N9C 1.33(3) . ?
C9B N9D 1.37(4) . ?
N9C C9C 1.35(4) . ?
C9C O9 1.19(4) . ?
N9D C9F 1.46(3) . ?
N9D C9D 1.49(4) . ?
C9D C9E 1.32(5) . ?
C9F C9G 1.57(4) . ?
S10 C10A 1.68(4) . ?
N10A C10C 1.29(5) . ?
N10A C10A 1.33(4) . ?
C10A N10B 1.40(4) . ?
N10B C10B 1.37(4) . ?
C10B N10C 1.30(4) . ?
C10B N10D 1.36(4) . ?
N10C C10C 1.41(5) . ?
C10C O10 1.25(4) . ?
N10D C10D 1.46(4) . ?
N10D C10F 1.52(4) . ?
C10D C10E 1.57(4) . ?
C10F C10G 1.46(5) . ?
S11 C11A 1.66(4) . ?
N11A C11A 1.30(4) . ?
N11A C11C 1.37(4) . ?
C11A N11B 1.34(4) . ?
N11B C11B 1.40(4) . ?
C11B N11D 1.35(4) . ?
C11B N11C 1.37(4) . ?
N11C C11C 1.42(4) . ?
C11C O11 1.18(4) . ?
N11D C11F 1.44(4) . ?
N11D C11D 1.45(4) . ?
C11D C11E 1.49(4) . ?
C11F C11G 1.51(4) . ?
S12 C12A 1.70(4) . ?
N12A C12A 1.27(4) . ?
N12A C12C 1.35(4) . ?
C12A N12B 1.29(4) . ?
N12B C12B 1.41(4) . ?
C12B N12C 1.34(4) . ?
C12B N12D 1.38(4) . ?
N12C C12C 1.36(4) . ?
C12C O12 1.27(4) . ?
N12D C12F 1.49(5) . ?
N12D C12D 1.62(6) . ?
C12D C12E 1.37(6) . ?
C12F C12G 1.53(6) . ?
S13 C13A 1.66(4) . ?
N13A C13C 1.29(4) . ?
N13A C13A 1.35(4) . ?
C13A N13B 1.36(4) . ?
N13B C13B 1.37(4) . ?
C13B N13D 1.35(4) . ?
C13B N13C 1.36(4) . ?
N13C C13C 1.41(4) . ?
C13C O13 1.16(4) . ?
N13D C13F 1.45(4) . ?
N13D C13D 1.50(4) . ?
C13D C13E 1.49(5) . ?
C13F C13G 1.61(5) . ?
S14 C14A 1.69(4) . ?
N14A C14A 1.35(4) . ?
N14A C14C 1.38(4) . ?
C14A N14B 1.42(4) . ?
N14B C14B 1.38(4) . ?
C14B N14D 1.37(4) . ?
C14B N14C 1.40(4) . ?
N14C C14C 1.48(4) . ?
C14C O14 1.11(4) . ?
N14D C14F 1.39(3) . ?
N14D C14D 1.45(4) . ?
C14D C14E 1.60(5) . ?
C14F C14G 1.46(4) . ?
S15 C15A 1.71(4) . ?
N15A C15A 1.34(4) . ?
N15A C15C 1.36(4) . ?
C15A N15B 1.32(4) . ?
N15B C15B 1.38(4) . ?
C15B N15C 1.38(4) . ?
C15B N15D 1.40(4) . ?
N15C C15C 1.39(4) . ?
C15C O15 1.18(3) . ?
N15D C15F 1.42(4) . ?
N15D C15D 1.43(4) . ?
C15D C15E 1.51(5) . ?
C15F C15G 1.59(5) . ?
S16 C16A 1.70(5) . ?
N16A C16A 1.31(4) . ?
N16A C16C 1.33(4) . ?
C16A N16B 1.37(4) . ?
N16B C16B 1.36(5) . ?
C16B N16D 1.31(5) . ?
C16B N16C 1.43(4) . ?
N16C C16C 1.44(4) . ?
C16C O16 1.23(4) . ?
N16D C16F 1.44(5) . ?
N16D C16D 1.46(2) . ?
C16D C16E 1.52(2) . ?
C16F C16G 1.47(5) . ?
S17 C17A 1.71(3) . ?
N17A C17A 1.31(4) . ?
N17A C17C 1.49(4) . ?
C17A N17B 1.36(4) . ?
N17B C17B 1.28(4) . ?
C17B N17D 1.31(4) . ?
C17B N17C 1.34(4) . ?
N17C C17C 1.46(4) . ?
C17C O17 1.15(4) . ?
N17D C17D 1.465(19) . ?
N17D C17F 1.47(4) . ?
C17D C17E 1.52(2) . ?
C17F C17G 1.45(4) . ?
S18 C18A 1.71(4) . ?
N18A C18C 1.32(4) . ?
N18A C18A 1.36(4) . ?
C18A N18B 1.29(4) . ?
N18B C18B 1.29(4) . ?
C18B N18D 1.28(4) . ?
C18B N18C 1.38(4) . ?
N18C C18C 1.35(4) . ?
C18C O18 1.30(4) . ?
N18D C18F 1.48(5) . ?
N18D C18D 1.57(4) . ?
C18D C18E 1.45(4) . ?
C18F C18G 1.48(6) . ?
S19 C19A 1.73(3) . ?
N19A C19C 1.39(4) . ?
N19A C19A 1.40(4) . ?
C19A N19B 1.33(4) . ?
N19B C19B 1.28(4) . ?
C19B N19D 1.26(4) . ?
C19B N19C 1.36(4) . ?
N19C C19C 1.42(4) . ?
C19C O19 1.22(4) . ?
N19D C19D 1.48(4) . ?
N19D C19F 1.51(5) . ?
C19D C19E 1.52(6) . ?
C19F C19G 1.51(7) . ?
S20 C20A 1.75(4) . ?
N20A C20A 1.37(4) . ?
N20A C20C 1.40(4) . ?
C20A N20B 1.28(4) . ?
N20B C20B 1.31(4) . ?
C20B N20D 1.29(4) . ?
C20B N20C 1.36(4) . ?
N20C C20C 1.43(4) . ?
C20C O20 1.18(4) . ?
N20D C20F 1.43(4) . ?
N20D C20D 1.46(4) . ?
C20D C20E 1.48(5) . ?
C20F C20G 1.55(4) . ?
S21 C21A 1.58(4) . ?
N21A C21A 1.36(4) . ?
N21A C21C 1.36(4) . ?
C21A N21B 1.40(4) . ?
N21B C21B 1.30(4) . ?
C21B N21C 1.34(4) . ?
C21B N21D 1.35(4) . ?
N21C C21C 1.40(4) . ?
C21C O21 1.25(4) . ?
N21D C21D 1.45(4) . ?
N21D C21F 1.51(4) . ?
C21D C21E 1.43(5) . ?
C21F C21G 1.47(5) . ?
S22 C22A 1.64(4) . ?
N22A C22C 1.33(4) . ?
N22A C22A 1.37(4) . ?
C22A N22B 1.36(4) . ?
N22B C22B 1.31(4) . ?
C22B N22D 1.25(4) . ?
C22B N22C 1.40(4) . ?
N22C C22C 1.43(4) . ?
C22C O22 1.22(4) . ?
N22D C22F 1.40(4) . ?
N22D C22D 1.48(4) . ?
C22D C22E 1.42(5) . ?
S23 C23A 1.69(4) . ?
N23A C23A 1.32(4) . ?
N23A C23C 1.34(5) . ?
C23A N23B 1.34(4) . ?
N23B C23B 1.38(4) . ?
C23B N23D 1.28(4) . ?
C23B N23C 1.29(4) . ?
N23C C23C 1.37(5) . ?
C23C O23 1.31(5) . ?
N23D C23F 1.47(4) . ?
N23D C23D 1.60(5) . ?
C23D C23E 1.32(6) . ?
C22F C22G 1.45(4) . ?
C23F C23G 1.50(5) . ?
S24 C24A 1.64(4) . ?
N24A C24C 1.33(4) . ?
N24A C24A 1.38(4) . ?
C24A N24B 1.31(4) . ?
N24B C24B 1.35(5) . ?
C24B N24D 1.24(5) . ?
C24B N24C 1.32(5) . ?
N24C C24C 1.37(4) . ?
C24C O24 1.25(4) . ?
N24D C24F 1.48(5) . ?
N24D C24D 1.58(5) . ?
C24D C24E 1.43(5) . ?
C24F C24G 1.65(6) . ?
N1S C1S 1.131(10) . ?
C1S C2S 1.473(10) . ?
N2S C3S 1.09(4) . ?
C3S C4S 1.50(5) . ?
N3S C5S 1.12(3) . ?
C5S C6S 1.38(4) . ?
N4S C7S 1.21(5) . ?
C7S C8S 1.46(5) . ?
N5S C9S 1.18(6) . ?
C9S C10S 1.26(6) . ?
N6S C11S 0.98(7) . ?
C11S C12S 1.65(7) . ?
N7S C13S 1.11(5) . ?
C13S C14S 1.48(5) . ?
N8S C15S 1.16(4) . ?
C15S C16S 1.29(4) . ?
N9S C17S 1.12(4) . ?
C17S C18S 1.55(5) . ?
N10S C19S 1.13(4) . ?
C19S C20S 1.45(4) . ?
N11S C21S 1.38(7) . ?
C21S C22S 1.29(8) . ?
O1M C1M 1.45(2) . ?
O2M C2M 1.45(2) . ?
O3M C3M 1.45(2) . ?
